data_7217571
loop_
_publ_author_name
'Guo, Huadong'
'Guo, Xianmin'
'Zou, Hengye'
'Qi, Yanjuan'
'Chen, Ruizhan'
'Zhao, Lun'
'Liu, Chunming'

_publ_section_title
;
 A series of coordination polymers assembled from
 9,9-dimethylfluorene-2,7-dicarboxylic acid and various flexible
 bis(imidazole) ligands: synthesis, structures and properties
;
_journal_issue 32
_journal_name_full CrystEngComm
_journal_page_first 7459
_journal_paper_doi 10.1039/C4CE00664J
_journal_volume 16
_journal_year 2014
_chemical_formula_moiety 'C49 H48 N6 Ni2 O11'
_chemical_formula_sum 'C49 H48 N6 Ni2 O11'
_chemical_formula_weight 1014.35
_chemical_melting_point ?
_chemical_name_systematic
;
 ?
;
_space_group_IT_number 2
_symmetry_cell_setting triclinic
_symmetry_space_group_name_Hall '-P 1'
_symmetry_space_group_name_H-M 'P -1'
_atom_sites_solution_hydrogens geom
_atom_sites_solution_primary direct
_atom_sites_solution_secondary difmap
_audit_creation_method SHELXL-97
_cell_angle_alpha 109.353(2)
_cell_angle_beta 101.206(2)
_cell_angle_gamma 108.562(2)
_cell_formula_units_Z 2
_cell_length_a 11.6756(13)
_cell_length_b 14.7495(16)
_cell_length_c 16.4661(18)
_cell_measurement_reflns_used 9340
_cell_measurement_temperature 293(2)
_cell_measurement_theta_max 26.02
_cell_measurement_theta_min 1.61
_cell_volume 2389.5(5)
_computing_cell_refinement 'Bruker SMART'
_computing_data_collection 'Bruker SMART'
_computing_data_reduction 'Bruker SAINT'
_computing_molecular_graphics SHELXP-97
_computing_publication_material SHELXTL
_computing_structure_refinement 'SHELXL-97 (Sheldrick, 1997)'
_computing_structure_solution 'SHELXS-97 (Sheldrick, 1990)'
_diffrn_ambient_temperature 293(2)
_diffrn_detector_area_resol_mean 9.00cm
_diffrn_measured_fraction_theta_full 0.991
_diffrn_measured_fraction_theta_max 0.991
_diffrn_measurement_device_type 'CCD area detector'
_diffrn_measurement_method 'phi and omega scans'
_diffrn_radiation_monochromator graphite
_diffrn_radiation_source 'fine-focus sealed tube'
_diffrn_radiation_type MoK\a
_diffrn_radiation_wavelength 0.71073
_diffrn_reflns_av_R_equivalents 0.0386
_diffrn_reflns_av_sigmaI/netI 0.0875
_diffrn_reflns_limit_h_max 13
_diffrn_reflns_limit_h_min -14
_diffrn_reflns_limit_k_max 16
_diffrn_reflns_limit_k_min -18
_diffrn_reflns_limit_l_max 20
_diffrn_reflns_limit_l_min -20
_diffrn_reflns_number 13426
_diffrn_reflns_theta_full 26.00
_diffrn_reflns_theta_max 26.00
_diffrn_reflns_theta_min 1.39
_diffrn_standards_decay_% none
_diffrn_standards_interval_count none
_diffrn_standards_interval_time none
_diffrn_standards_number none
_exptl_absorpt_coefficient_mu 0.854
_exptl_absorpt_correction_T_max 0.824
_exptl_absorpt_correction_T_min 0.782
_exptl_absorpt_correction_type empirical
_exptl_absorpt_process_details SADABS
_exptl_crystal_colour green
_exptl_crystal_density_diffrn 1.410
_exptl_crystal_density_method 'not measured'
_exptl_crystal_description block
_exptl_crystal_F_000 1056
_exptl_crystal_size_max 0.30
_exptl_crystal_size_mid 0.28
_exptl_crystal_size_min 0.24
_refine_diff_density_max 1.141
_refine_diff_density_min -0.579
_refine_diff_density_rms 0.150
_refine_ls_extinction_method none
_refine_ls_goodness_of_fit_ref 0.971
_refine_ls_hydrogen_treatment mixed
_refine_ls_matrix_type full
_refine_ls_number_parameters 612
_refine_ls_number_reflns 9340
_refine_ls_number_restraints 1189
_refine_ls_restrained_S_all 0.949
_refine_ls_R_factor_all 0.0905
_refine_ls_R_factor_gt 0.0570
_refine_ls_shift/su_max 0.000
_refine_ls_shift/su_mean 0.000
_refine_ls_structure_factor_coef Fsqd
_refine_ls_weighting_details 'calc w=1/[\s^2^(Fo^2^)+(0.1110P)^2^+0.0000P] where P=(Fo^2^+2Fc^2^)/3'
_refine_ls_weighting_scheme calc
_refine_ls_wR_factor_gt 0.1715
_refine_ls_wR_factor_ref 0.1894
_reflns_number_gt 6039
_reflns_number_total 9340
_reflns_threshold_expression >2sigma(I)
_cod_duplicate_entry 7216408
_cod_data_source_file c4ce00664j2.cif
_cod_data_source_block cncnc2
_cod_depositor_comments
;
The following automatic conversions were performed:

'_chemical_melting_point' value 'not measured' was changed to '?' -
the value is undefined or not given.

Automatic conversion script
Id: cif_fix_values 2281 2013-09-26 08:29:07Z andrius 
;
_cod_original_sg_symbol_H-M P-1
_cod_database_code 7217571

loop_
_symmetry_equiv_pos_as_xyz
'x, y, z'
'-x, -y, -z'

loop_
_atom_site_label
_atom_site_type_symbol
_atom_site_fract_x
_atom_site_fract_y
_atom_site_fract_z
_atom_site_U_iso_or_equiv
_atom_site_adp_type
_atom_site_occupancy
_atom_site_symmetry_multiplicity
_atom_site_calc_flag
_atom_site_refinement_flags
C1 C 0.4342(4) 0.0242(3) 0.7593(3) 0.0289(10) Uani 1 1 d U
C2 C 0.3598(4) -0.0600(4) 0.7848(3) 0.0320(10) Uani 1 1 d U
C3 C 0.3769(5) -0.0440(4) 0.8745(3) 0.0482(14) Uani 1 1 d U
H3 H 0.4386 0.0194 0.9214 0.058 Uiso 1 1 calc R
C4 C 0.3029(5) -0.1217(4) 0.8953(3) 0.0491(13) Uani 1 1 d U
H4 H 0.3157 -0.1108 0.9559 0.059 Uiso 1 1 calc R
C5 C 0.2102(5) -0.2154(4) 0.8259(3) 0.0369(11) Uani 1 1 d U
C6 C 0.1963(4) -0.2319(3) 0.7357(3) 0.0297(10) Uani 1 1 d U
C7 C 0.2708(4) -0.1553(4) 0.7157(3) 0.0315(10) Uani 1 1 d U
H7 H 0.2613 -0.1677 0.6551 0.038 Uiso 1 1 calc R
C8 C 0.1131(5) -0.3088(4) 0.8250(3) 0.0339(10) Uani 1 1 d U
C9 C 0.0843(5) -0.3339(4) 0.8950(3) 0.0476(13) Uani 1 1 d U
H9 H 0.1309 -0.2870 0.9557 0.057 Uiso 1 1 calc R
C10 C -0.0143(5) -0.4292(4) 0.8733(3) 0.0408(12) Uani 1 1 d U
H10 H -0.0352 -0.4451 0.9201 0.049 Uiso 1 1 calc R
C11 C -0.0831(4) -0.5021(3) 0.7828(3) 0.0278(10) Uani 1 1 d U
C12 C -0.0532(4) -0.4758(3) 0.7144(3) 0.0259(9) Uani 1 1 d U
H12 H -0.0990 -0.5231 0.6537 0.031 Uiso 1 1 calc R
C13 C 0.0434(4) -0.3806(3) 0.7348(3) 0.0275(9) Uani 1 1 d U
C14 C 0.0929(4) -0.3398(3) 0.6697(3) 0.0294(10) Uani 1 1 d U
C15 C 0.1487(5) -0.4088(4) 0.6159(4) 0.0485(14) Uani 1 1 d U
H15A H 0.0812 -0.4766 0.5747 0.073 Uiso 1 1 calc R
H15B H 0.2101 -0.4175 0.6572 0.073 Uiso 1 1 calc R
H15C H 0.1901 -0.3761 0.5817 0.073 Uiso 1 1 calc R
C16 C -0.0118(5) -0.3308(4) 0.6042(3) 0.0423(13) Uani 1 1 d U
H16A H -0.0760 -0.4002 0.5631 0.063 Uiso 1 1 calc R
H16B H 0.0257 -0.2960 0.5699 0.063 Uiso 1 1 calc R
H16C H -0.0504 -0.2908 0.6387 0.063 Uiso 1 1 calc R
C17 C -0.1844(4) -0.6082(3) 0.7598(3) 0.0249(9) Uani 1 1 d U
C18 C 0.4548(4) 0.2677(3) 0.6793(3) 0.0261(9) Uani 1 1 d U
C19 C 0.4414(4) 0.3556(3) 0.6572(3) 0.0266(9) Uani 1 1 d U
C20 C 0.3506(4) 0.3309(4) 0.5754(3) 0.0311(10) Uani 1 1 d U
H20 H 0.2927 0.2612 0.5391 0.037 Uiso 1 1 calc R
C21 C 0.3453(4) 0.4082(4) 0.5477(3) 0.0308(9) Uani 1 1 d U
H21 H 0.2838 0.3913 0.4934 0.037 Uiso 1 1 calc R
C22 C 0.4322(4) 0.5105(3) 0.6011(3) 0.0269(9) Uani 1 1 d U
C23 C 0.5220(4) 0.5381(3) 0.6850(3) 0.0289(9) Uani 1 1 d U
C24 C 0.5258(4) 0.4593(3) 0.7125(3) 0.0282(9) Uani 1 1 d U
H24 H 0.5849 0.4763 0.7679 0.034 Uiso 1 1 calc R
C25 C 0.4533(4) 0.6053(3) 0.5850(3) 0.0257(9) Uani 1 1 d U
C26 C 0.3934(4) 0.6205(3) 0.5135(3) 0.0286(9) Uani 1 1 d U
H26 H 0.3262 0.5637 0.4637 0.034 Uiso 1 1 calc R
C27 C 0.4326(4) 0.7197(3) 0.5153(3) 0.0274(9) Uani 1 1 d U
H27 H 0.3921 0.7299 0.4668 0.033 Uiso 1 1 calc R
C28 C 0.5326(4) 0.8043(3) 0.5895(3) 0.0262(9) Uani 1 1 d U
C29 C 0.5955(4) 0.7901(4) 0.6610(3) 0.0292(9) Uani 1 1 d U
H29 H 0.6637 0.8472 0.7098 0.035 Uiso 1 1 calc R
C30 C 0.5569(4) 0.6909(3) 0.6600(3) 0.0264(9) Uani 1 1 d U
C31 C 0.6087(4) 0.6553(3) 0.7294(3) 0.0291(9) Uani 1 1 d U
C32 C 0.5974(6) 0.7134(4) 0.8205(3) 0.0520(14) Uani 1 1 d U
H32A H 0.6310 0.6904 0.8642 0.078 Uiso 1 1 calc R
H32B H 0.5089 0.6985 0.8133 0.078 Uiso 1 1 calc R
H32C H 0.6453 0.7879 0.8416 0.078 Uiso 1 1 calc R
C33 C 0.7483(5) 0.6738(4) 0.7418(4) 0.0452(13) Uani 1 1 d U
H33A H 0.7785 0.6507 0.7864 0.068 Uiso 1 1 calc R
H33B H 0.7994 0.7476 0.7621 0.068 Uiso 1 1 calc R
H33C H 0.7548 0.6346 0.6846 0.068 Uiso 1 1 calc R
C34 C 0.5742(4) 0.9133(3) 0.5935(3) 0.0279(9) Uani 1 1 d U
C35 C 0.1661(6) -0.0038(5) 0.4802(5) 0.0696(18) Uani 1 1 d U
H35 H 0.1795 0.0668 0.5011 0.084 Uiso 1 1 calc R
C36 C 0.0558(6) -0.0848(5) 0.4240(5) 0.0727(18) Uani 1 1 d U
H36 H -0.0192 -0.0812 0.3966 0.087 Uiso 1 1 calc R
C37 C 0.1973(5) -0.1429(4) 0.4614(3) 0.0354(11) Uani 1 1 d U
H37 H 0.2356 -0.1887 0.4642 0.042 Uiso 1 1 calc R
C38 C -0.0121(5) -0.2810(4) 0.3566(4) 0.0544(14) Uani 1 1 d DU
H38A H 0.0337 -0.3127 0.3214 0.065 Uiso 1 1 calc R
H38B H -0.0300 -0.3167 0.3957 0.065 Uiso 1 1 calc R
C39 C -0.1257(5) -0.3044(5) 0.2973(4) 0.0543(14) Uani 1 1 d DU
C40 C -0.2066(6) -0.4189(5) 0.2301(4) 0.0547(15) Uani 1 1 d U
C41 C -0.2322(16) -0.4247(14) 0.1358(12) 0.044(2) Uiso 0.40 1 d PU
C41A C -0.2743(19) -0.4134(16) 0.1346(14) 0.042(3) Uiso 0.30 1 d PU
C41B C -0.1882(18) -0.4359(16) 0.1478(13) 0.040(3) Uiso 0.30 1 d PU
C42 C 0.7242(5) 0.4281(4) 0.9917(4) 0.0470(13) Uani 1 1 d U
C43 C 0.5748(14) 0.2977(12) 0.9889(10) 0.038(2) Uiso 0.40 1 d PU
C43A C 0.5242(17) 0.3199(14) 0.9703(12) 0.037(3) Uiso 0.30 1 d PU
C43B C 0.6165(16) 0.2835(13) 1.0024(11) 0.029(3) Uiso 0.30 1 d PU
C44 C 0.6086(15) 0.3826(12) 1.0704(10) 0.046(3) Uiso 0.40 1 d PU
C44A C 0.6575(17) 0.3668(13) 1.0846(11) 0.032(3) Uiso 0.30 1 d PU
C44B C 0.5601(18) 0.4057(14) 1.0426(12) 0.040(3) Uiso 0.30 1 d PU
C45 C 0.9104(6) 0.2337(5) 0.8640(5) 0.0670(16) Uani 1 1 d U
H45 H 0.9491 0.2925 0.8535 0.080 Uiso 1 1 calc R
C46 C 0.9700(7) 0.1793(6) 0.8892(5) 0.0777(18) Uani 1 1 d U
H46 H 1.0563 0.1931 0.8993 0.093 Uiso 1 1 calc R
C47 C 0.7728(6) 0.1104(5) 0.8760(4) 0.0522(13) Uani 1 1 d U
H47 H 0.6958 0.0650 0.8753 0.063 Uiso 1 1 calc R
C48 C 0.8840(15) 0.0216(13) 0.9354(11) 0.061(2) Uiso 0.50 1 d PU
C48' C 0.9127(15) 0.0193(13) 0.9143(10) 0.060(2) Uiso 0.50 1 d PU
C49 C 1.0006(15) 0.0096(12) 0.9378(10) 0.076(2) Uiso 0.50 1 d PU
C49' C 0.9933(14) 0.0730(12) 1.0223(10) 0.076(2) Uiso 0.50 1 d PU
N1 N 0.2578(4) -0.0397(3) 0.5029(3) 0.0318(9) Uani 1 1 d .
N2 N 0.0737(4) -0.1743(3) 0.4145(3) 0.0504(13) Uani 1 1 d .
N3 N 0.6969(13) 0.4647(10) 1.0657(8) 0.026(3) Uiso 0.40 1 d P
N3A N 0.6620(16) 0.4811(13) 1.0567(11) 0.036(4) Uiso 0.30 1 d P
N3B N 0.7367(13) 0.4530(10) 1.0765(9) 0.021(3) Uiso 0.30 1 d P
N4 N 0.6493(4) 0.3272(3) 0.9410(3) 0.0499(13) Uani 1 1 d .
N5 N 0.7852(4) 0.1913(3) 0.8558(3) 0.0408(11) Uani 1 1 d .
N6 N 0.8828(5) 0.1008(4) 0.8974(4) 0.0673(16) Uani 1 1 d .
O1 O 0.4035(3) 0.0013(2) 0.6763(2) 0.0397(9) Uani 1 1 d .
O2 O 0.5164(3) 0.1097(2) 0.8216(2) 0.0375(8) Uani 1 1 d .
O3 O -0.2128(3) -0.6260(2) 0.8242(2) 0.0352(8) Uani 1 1 d .
O4 O -0.2314(3) -0.6724(2) 0.6784(2) 0.0331(8) Uani 1 1 d .
O5 O 0.4037(3) 0.1784(2) 0.6138(2) 0.0333(8) Uani 1 1 d .
O6 O 0.5146(3) 0.2900(2) 0.7604(2) 0.0340(8) Uani 1 1 d .
O7 O 0.5021(3) 0.9273(2) 0.5327(2) 0.0284(7) Uani 1 1 d .
O8 O 0.6716(3) 0.9843(2) 0.6559(2) 0.0419(9) Uani 1 1 d .
O9 O 0.6300(3) 0.1511(2) 0.67590(19) 0.0231(6) Uani 1 1 d .
OW1 O 0.9153(14) 0.9416(11) 0.6912(10) 0.298(7) Uiso 1 1 d .
OW2 O 0.2225(14) 0.1133(11) 0.7383(10) 0.297(6) Uiso 1 1 d .
Ni1 Ni 0.64312(5) 0.23756(4) 0.81322(4) 0.02683(18) Uani 1 1 d .
Ni2 Ni 0.44538(5) 0.05197(4) 0.58150(4) 0.02221(17) Uani 1 1 d .

loop_
_atom_site_aniso_label
_atom_site_aniso_U_11
_atom_site_aniso_U_22
_atom_site_aniso_U_33
_atom_site_aniso_U_23
_atom_site_aniso_U_13
_atom_site_aniso_U_12
C1 0.031(2) 0.022(2) 0.031(2) 0.0174(17) 0.0069(18) 0.0031(18)
C2 0.035(2) 0.027(2) 0.026(2) 0.0161(17) 0.0060(17) -0.0011(18)
C3 0.050(3) 0.030(2) 0.031(2) 0.0117(19) 0.003(2) -0.016(2)
C4 0.054(2) 0.036(2) 0.027(2) 0.0167(17) 0.0026(18) -0.015(2)
C5 0.042(2) 0.0265(19) 0.0248(19) 0.0143(16) 0.0059(17) -0.0071(18)
C6 0.0303(19) 0.0229(18) 0.0268(18) 0.0122(15) 0.0069(16) -0.0002(16)
C7 0.035(2) 0.0256(19) 0.0256(19) 0.0152(16) 0.0084(16) -0.0017(17)
C8 0.037(2) 0.0251(19) 0.0263(19) 0.0151(16) 0.0071(16) -0.0053(17)
C9 0.053(2) 0.031(2) 0.026(2) 0.0109(17) 0.0026(18) -0.015(2)
C10 0.047(2) 0.029(2) 0.029(2) 0.0174(18) 0.0091(19) -0.008(2)
C11 0.029(2) 0.0199(19) 0.029(2) 0.0142(16) 0.0057(17) 0.0012(17)
C12 0.0277(19) 0.0185(18) 0.0234(18) 0.0095(15) 0.0060(15) 0.0007(16)
C13 0.0318(19) 0.0214(17) 0.0227(18) 0.0120(15) 0.0086(15) 0.0009(16)
C14 0.033(2) 0.0218(19) 0.0230(19) 0.0109(16) 0.0084(16) -0.0025(17)
C15 0.049(3) 0.037(3) 0.046(3) 0.010(2) 0.026(2) 0.003(2)
C16 0.040(3) 0.038(3) 0.032(3) 0.020(2) 0.000(2) -0.002(2)
C17 0.024(2) 0.0178(19) 0.030(2) 0.0138(17) 0.0073(17) 0.0031(17)
C18 0.029(2) 0.021(2) 0.032(2) 0.0154(17) 0.0132(18) 0.0092(17)
C19 0.029(2) 0.024(2) 0.032(2) 0.0160(17) 0.0126(17) 0.0120(17)
C20 0.031(2) 0.0226(19) 0.038(2) 0.0155(17) 0.0094(18) 0.0080(17)
C21 0.0310(19) 0.0260(19) 0.035(2) 0.0156(16) 0.0050(16) 0.0116(16)
C22 0.0308(18) 0.0232(17) 0.0310(18) 0.0160(15) 0.0093(15) 0.0121(15)
C23 0.0335(19) 0.0212(18) 0.0337(19) 0.0151(15) 0.0108(16) 0.0099(16)
C24 0.033(2) 0.0247(18) 0.0285(19) 0.0163(16) 0.0071(16) 0.0103(16)
C25 0.0299(18) 0.0238(17) 0.0298(18) 0.0167(15) 0.0121(15) 0.0118(15)
C26 0.0332(19) 0.0227(18) 0.0285(19) 0.0115(15) 0.0076(16) 0.0107(16)
C27 0.031(2) 0.027(2) 0.028(2) 0.0161(16) 0.0089(16) 0.0129(17)
C28 0.035(2) 0.0221(19) 0.029(2) 0.0156(16) 0.0123(17) 0.0148(17)
C29 0.035(2) 0.0228(18) 0.0301(19) 0.0145(16) 0.0059(16) 0.0112(16)
C30 0.0329(19) 0.0227(17) 0.0281(18) 0.0151(15) 0.0106(15) 0.0123(15)
C31 0.035(2) 0.0220(18) 0.0290(19) 0.0137(16) 0.0072(17) 0.0093(17)
C32 0.076(4) 0.034(3) 0.037(3) 0.018(2) 0.014(3) 0.013(3)
C33 0.039(3) 0.035(3) 0.053(3) 0.024(2) 0.001(2) 0.008(2)
C34 0.037(2) 0.022(2) 0.030(2) 0.0166(17) 0.0117(18) 0.0126(18)
C35 0.048(3) 0.033(3) 0.091(4) 0.002(3) -0.009(3) 0.016(3)
C36 0.041(3) 0.047(3) 0.091(4) 0.001(3) -0.007(3) 0.018(3)
C37 0.031(2) 0.032(2) 0.043(3) 0.013(2) 0.010(2) 0.015(2)
C38 0.041(2) 0.040(2) 0.057(3) 0.004(2) 0.007(2) 0.010(2)
C39 0.041(2) 0.046(3) 0.046(3) -0.001(2) 0.007(2) 0.008(2)
C40 0.046(3) 0.047(3) 0.043(3) 0.000(2) 0.007(2) 0.008(2)
C42 0.052(3) 0.034(2) 0.036(2) 0.013(2) 0.010(2) -0.001(2)
C45 0.051(3) 0.065(3) 0.089(3) 0.053(3) 0.010(3) 0.016(3)
C46 0.062(3) 0.074(3) 0.093(3) 0.048(3) 0.006(3) 0.023(3)
C47 0.055(3) 0.051(3) 0.054(3) 0.036(2) 0.006(2) 0.018(2)
N1 0.029(2) 0.023(2) 0.035(2) 0.0072(17) 0.0041(17) 0.0084(18)
N2 0.027(2) 0.026(2) 0.067(3) -0.002(2) 0.001(2) 0.004(2)
N4 0.059(3) 0.036(3) 0.023(2) 0.0095(19) 0.009(2) -0.012(2)
N5 0.038(2) 0.040(3) 0.036(2) 0.024(2) -0.0007(19) 0.005(2)
N6 0.060(3) 0.052(3) 0.077(4) 0.038(3) -0.009(3) 0.016(3)
O1 0.048(2) 0.0264(18) 0.0296(19) 0.0165(15) 0.0093(16) -0.0053(16)
O2 0.044(2) 0.0229(17) 0.0278(18) 0.0129(14) 0.0065(15) -0.0068(16)
O3 0.0391(19) 0.0253(17) 0.0271(17) 0.0139(14) 0.0072(15) -0.0045(15)
O4 0.0366(19) 0.0207(16) 0.0275(18) 0.0101(14) 0.0084(15) -0.0042(15)
O5 0.0392(19) 0.0191(16) 0.0363(19) 0.0104(14) 0.0025(15) 0.0131(15)
O6 0.050(2) 0.0271(17) 0.0281(18) 0.0163(14) 0.0100(16) 0.0164(16)
O7 0.0404(19) 0.0225(16) 0.0295(17) 0.0177(14) 0.0096(14) 0.0157(15)
O8 0.045(2) 0.0229(17) 0.042(2) 0.0169(16) -0.0082(17) 0.0062(17)
O9 0.0235(16) 0.0171(15) 0.0233(15) 0.0102(12) 0.0032(12) 0.0029(13)
Ni1 0.0298(3) 0.0180(3) 0.0229(3) 0.0125(2) 0.0026(2) -0.0024(3)
Ni2 0.0256(3) 0.0155(3) 0.0226(3) 0.0104(2) 0.0047(2) 0.0045(2)

loop_
_atom_type_symbol
_atom_type_description
_atom_type_scat_dispersion_real
_atom_type_scat_dispersion_imag
_atom_type_scat_source
C C 0.0033 0.0016 'International Tables Vol C Tables 4.2.6.8 and 6.1.1.4'
H H 0.0000 0.0000 'International Tables Vol C Tables 4.2.6.8 and 6.1.1.4'
N N 0.0061 0.0033 'International Tables Vol C Tables 4.2.6.8 and 6.1.1.4'
O O 0.0106 0.0060 'International Tables Vol C Tables 4.2.6.8 and 6.1.1.4'
Ni Ni 0.3393 1.1124 'International Tables Vol C Tables 4.2.6.8 and 6.1.1.4'

loop_
_geom_angle_atom_site_label_1
_geom_angle_atom_site_label_2
_geom_angle_atom_site_label_3
_geom_angle
_geom_angle_site_symmetry_1
_geom_angle_site_symmetry_3
O1 C1 O2 126.2(4) . .
O1 C1 C2 115.2(4) . .
O2 C1 C2 118.6(4) . .
C7 C2 C3 119.4(4) . .
C7 C2 C1 118.4(4) . .
C3 C2 C1 122.1(4) . .
C2 C3 C4 120.4(5) . .
C2 C3 H3 119.8 . .
C4 C3 H3 119.8 . .
C5 C4 C3 120.0(4) . .
C5 C4 H4 120.0 . .
C3 C4 H4 120.0 . .
C4 C5 C6 119.0(4) . .
C4 C5 C8 133.2(4) . .
C6 C5 C8 107.8(4) . .
C7 C6 C5 120.7(4) . .
C7 C6 C14 128.0(4) . .
C5 C6 C14 111.3(4) . .
C6 C7 C2 120.4(4) . .
C6 C7 H7 119.8 . .
C2 C7 H7 119.8 . .
C13 C8 C9 119.4(4) . .
C13 C8 C5 108.6(4) . .
C9 C8 C5 132.0(4) . .
C10 C9 C8 119.3(4) . .
C10 C9 H9 120.4 . .
C8 C9 H9 120.4 . .
C9 C10 C11 121.5(4) . .
C9 C10 H10 119.3 . .
C11 C10 H10 119.3 . .
C12 C11 C10 118.4(4) . .
C12 C11 C17 120.3(4) . .
C10 C11 C17 121.3(4) . .
C13 C12 C11 120.9(4) . .
C13 C12 H12 119.6 . .
C11 C12 H12 119.6 . .
C12 C13 C8 120.6(4) . .
C12 C13 C14 128.4(4) . .
C8 C13 C14 110.9(4) . .
C13 C14 C6 101.2(3) . .
C13 C14 C15 111.0(4) . .
C6 C14 C15 111.2(4) . .
C13 C14 C16 111.9(4) . .
C6 C14 C16 111.1(4) . .
C15 C14 C16 110.1(4) . .
C14 C15 H15A 109.5 . .
C14 C15 H15B 109.5 . .
H15A C15 H15B 109.5 . .
C14 C15 H15C 109.5 . .
H15A C15 H15C 109.5 . .
H15B C15 H15C 109.5 . .
C14 C16 H16A 109.5 . .
C14 C16 H16B 109.5 . .
H16A C16 H16B 109.5 . .
C14 C16 H16C 109.5 . .
H16A C16 H16C 109.5 . .
H16B C16 H16C 109.5 . .
O4 C17 O3 125.2(4) . .
O4 C17 C11 117.1(4) . .
O3 C17 C11 117.7(4) . .
O5 C18 O6 126.5(4) . .
O5 C18 C19 115.6(4) . .
O6 C18 C19 117.9(4) . .
C24 C19 C20 119.8(4) . .
C24 C19 C18 120.7(4) . .
C20 C19 C18 119.2(4) . .
C21 C20 C19 121.0(4) . .
C21 C20 H20 119.5 . .
C19 C20 H20 119.5 . .
C22 C21 C20 119.0(4) . .
C22 C21 H21 120.5 . .
C20 C21 H21 120.5 . .
C21 C22 C23 121.3(4) . .
C21 C22 C25 130.1(4) . .
C23 C22 C25 108.6(4) . .
C24 C23 C22 119.1(4) . .
C24 C23 C31 129.9(4) . .
C22 C23 C31 110.9(4) . .
C19 C24 C23 119.8(4) . .
C19 C24 H24 120.1 . .
C23 C24 H24 120.1 . .
C26 C25 C30 120.3(4) . .
C26 C25 C22 131.7(4) . .
C30 C25 C22 108.0(4) . .
C25 C26 C27 120.0(4) . .
C25 C26 H26 120.0 . .
C27 C26 H26 120.0 . .
C26 C27 C28 120.0(4) . .
C26 C27 H27 120.0 . .
C28 C27 H27 120.0 . .
C29 C28 C27 120.8(4) . .
C29 C28 C34 118.7(4) . .
C27 C28 C34 120.6(4) . .
C28 C29 C30 119.8(4) . .
C28 C29 H29 120.1 . .
C30 C29 H29 120.1 . .
C29 C30 C25 119.1(4) . .
C29 C30 C31 129.9(4) . .
C25 C30 C31 111.0(4) . .
C30 C31 C32 110.1(4) . .
C30 C31 C23 101.6(4) . .
C32 C31 C23 112.9(4) . .
C30 C31 C33 111.5(4) . .
C32 C31 C33 109.5(4) . .
C23 C31 C33 111.1(4) . .
C31 C32 H32A 109.5 . .
C31 C32 H32B 109.5 . .
H32A C32 H32B 109.5 . .
C31 C32 H32C 109.5 . .
H32A C32 H32C 109.5 . .
H32B C32 H32C 109.5 . .
C31 C33 H33A 109.5 . .
C31 C33 H33B 109.5 . .
H33A C33 H33B 109.5 . .
C31 C33 H33C 109.5 . .
H33A C33 H33C 109.5 . .
H33B C33 H33C 109.5 . .
O8 C34 O7 124.2(4) . .
O8 C34 C28 118.4(4) . .
O7 C34 C28 117.4(4) . .
C36 C35 N1 110.1(5) . .
C36 C35 H35 124.9 . .
N1 C35 H35 124.9 . .
C35 C36 N2 106.7(5) . .
C35 C36 H36 126.6 . .
N2 C36 H36 126.6 . .
N1 C37 N2 111.9(5) . .
N1 C37 H37 124.0 . .
N2 C37 H37 124.0 . .
C39 C38 N2 120.6(6) . .
C39 C38 H38A 107.2 . .
N2 C38 H38A 107.2 . .
C39 C38 H38B 107.2 . .
N2 C38 H38B 107.2 . .
H38A C38 H38B 106.8 . .
C38 C39 C40 118.1(6) . .
C41B C40 C41 24.0(9) . .
C41B C40 C39 109.9(10) . .
C41 C40 C39 108.3(8) . .
C41B C40 C41A 43.8(10) . .
C41 C40 C41A 19.8(8) . .
C39 C40 C41A 104.7(9) . .
C41A C41 C41B 163(6) . .
C41A C41 N3 98(4) . 1_444
C41B C41 N3 88(3) . 1_444
C41A C41 C40 97(3) . .
C41B C41 C40 66(3) . .
N3 C41 C40 111.6(13) 1_444 .
C41A C41 N3A 78(3) . 1_444
C41B C41 N3A 110(3) . 1_444
N3 C41 N3A 21.6(8) 1_444 1_444
C40 C41 N3A 121.0(13) . 1_444
C41A C41 N3B 117(4) . 1_444
C41B C41 N3B 68(3) . 1_444
N3 C41 N3B 20.3(7) 1_444 1_444
C40 C41 N3B 101.4(11) . 1_444
N3A C41 N3B 41.9(9) 1_444 1_444
C41 C41A C41B 9(3) . .
C41 C41A N3A 81(3) . 1_444
C41B C41A N3A 84.6(16) . 1_444
C41 C41A N3 62(3) . 1_444
C41B C41A N3 65.6(14) . 1_444
N3A C41A N3 19.4(7) 1_444 1_444
C41 C41A C40 63(3) . .
C41B C41A C40 54.6(12) . .
N3A C41A C40 111.7(14) 1_444 .
N3 C41A C40 95.8(12) 1_444 .
C41 C41A N3B 48(3) . 1_444
C41B C41A N3B 50.3(12) . 1_444
N3A C41A N3B 34.9(9) 1_444 1_444
N3 C41A N3B 15.5(6) 1_444 1_444
C40 C41A N3B 83.5(10) . 1_444
C41 C41B C41A 8(3) . .
C41 C41B C40 90(3) . .
C41A C41B C40 81.6(14) . .
C41 C41B N3B 90(3) . 1_444
C41A C41B N3B 93.1(16) . 1_444
C40 C41B N3B 114.3(14) . 1_444
C41 C41B N3 69(3) . 1_444
C41A C41B N3 72.5(15) . 1_444
C40 C41B N3 112.8(13) . 1_444
N3B C41B N3 20.8(7) 1_444 1_444
C41 C41B N3A 52(3) . 1_444
C41A C41B N3A 55.3(13) . 1_444
C40 C41B N3A 110.0(13) . 1_444
N3B C41B N3A 38.5(9) 1_444 1_444
N3 C41B N3A 17.6(7) 1_444 1_444
N3B C42 N3 25.1(7) . .
N3B C42 N4 111.3(7) . .
N3 C42 N4 111.7(7) . .
N3B C42 N3A 45.4(9) . .
N3 C42 N3A 20.3(8) . .
N4 C42 N3A 111.3(7) . .
C43B C43 C43A 175(4) . .
C43B C43 N4 83(2) . .
C43A C43 N4 92.6(18) . .
C43B C43 C44 95(3) . .
C43A C43 C44 84(2) . .
N4 C43 C44 109.0(12) . .
C43B C43 C44A 67(2) . .
C43A C43 C44A 112(2) . .
N4 C43 C44A 103.2(11) . .
C44 C43 C44A 28.6(8) . .
C43B C43 C44B 127(3) . .
C43A C43 C44B 51.6(17) . .
N4 C43 C44B 102.1(11) . .
C44 C43 C44B 32.7(9) . .
C44A C43 C44B 60.7(10) . .
C43 C43A C44B 99(2) . .
C43 C43A C43B 2.0(15) . .
C44B C43A C43B 98.2(16) . .
C43 C43A C44 63.8(17) . .
C44B C43A C44 35.2(10) . .
C43B C43A C44 63.6(12) . .
C43 C43A N4 57.0(15) . .
C44B C43A N4 105.9(14) . .
C43B C43A N4 55.2(9) . .
C44 C43A N4 90.2(11) . .
C43 C43A C44A 44.7(16) . .
C44B C43A C44A 53.9(11) . .
C43B C43A C44A 44.4(10) . .
C44 C43A C44A 19.3(8) . .
N4 C43A C44A 76.7(9) . .
C43 C43B C44A 88(3) . .
C43 C43B N4 71(2) . .
C44A C43B N4 105.9(13) . .
C43 C43B C43A 3(2) . .
C44A C43B C43A 87.8(14) . .
N4 C43B C43A 68.6(10) . .
C43 C43B C44 61(2) . .
C44A C43B C44 27.0(8) . .
N4 C43B C44 96.1(12) . .
C43A C43B C44 60.9(11) . .
C44A C44 C44B 164(3) . .
C44A C44 N3 90(2) . .
C44B C44 N3 78.0(18) . .
C44A C44 C43 83(2) . .
C44B C44 C43 89.6(19) . .
N3 C44 C43 105.1(12) . .
C44A C44 N3B 67(2) . .
C44B C44 N3B 99.9(19) . .
N3 C44 N3B 22.3(7) . .
C43 C44 N3B 101.2(12) . .
C44A C44 N3A 111(2) . .
C44B C44 N3A 57.0(16) . .
N3 C44 N3A 21.7(8) . .
C43 C44 N3A 107.8(13) . .
N3B C44 N3A 44.0(10) . .
C44A C44 C43A 115(2) . .
C44B C44 C43A 57.7(17) . .
N3 C44 C43A 100.3(13) . .
C43 C44 C43A 32.2(8) . .
N3B C44 C43A 109.0(12) . .
N3A C44 C43A 91.6(13) . .
C44A C44 C43B 60(2) . .
C44B C44 C43B 112(2) . .
N3 C44 C43B 103.8(12) . .
C43 C44 C43B 23.3(8) . .
N3B C44 C43B 91.7(12) . .
N3A C44 C43B 115.2(13) . .
C43A C44 C43B 55.5(10) . .
C44 C44A C43B 93(2) . .
C44 C44A N3B 84(2) . .
C43B C44A N3B 106.2(14) . .
C44 C44A C43 68(2) . .
C43B C44A C43 24.9(8) . .
N3B C44A C43 101.6(13) . .
C44 C44A N3 63(2) . .
C43B C44A N3 105.7(13) . .
N3B C44A N3 21.6(7) . .
C43 C44A N3 92.5(12) . .
C44 C44A C44B 9.0(18) . .
C43B C44A C44B 89.2(14) . .
N3B C44A C44B 77.4(12) . .
C43 C44A C44B 64.5(11) . .
N3 C44A C44B 56.0(10) . .
C44 C44A N3A 48.1(19) . .
C43B C44A N3A 104.9(13) . .
N3B C44A N3A 36.2(9) . .
C43 C44A N3A 86.9(11) . .
N3 C44A N3A 14.6(7) . .
C44B C44A N3A 41.7(9) . .
C44 C44A C43A 45.2(19) . .
C43B C44A C43A 47.8(10) . .
N3B C44A C43A 93.7(12) . .
C43 C44A C43A 23.0(8) . .
N3 C44A C43A 78.5(10) . .
C44B C44A C43A 41.5(9) . .
N3A C44A C43A 69.2(9) . .
C44 C44B N3A 87.1(19) . .
C44 C44B C43A 87(2) . .
N3A C44B C43A 116.4(17) . .
C44 C44B N3 65.7(17) . .
N3A C44B N3 22.2(9) . .
C43A C44B N3 107.4(15) . .
C44 C44B C44A 7.2(14) . .
N3A C44B C44A 82.3(14) . .
C43A C44B C44A 84.6(15) . .
N3 C44B C44A 60.4(11) . .
C44 C44B C43 57.7(16) . .
N3A C44B C43 106.6(15) . .
C43A C44B C43 29.8(9) . .
N3 C44B C43 89.2(12) . .
C44A C44B C43 54.8(10) . .
C44 C44B N3B 52.2(15) . .
N3A C44B N3B 36.2(10) . .
C43A C44B N3B 101.0(14) . .
N3 C44B N3B 14.0(7) . .
C44A C44B N3B 46.6(8) . .
C43 C44B N3B 78.7(10) . .
C46 C45 N5 110.1(6) . .
C46 C45 H45 124.9 . .
N5 C45 H45 124.9 . .
C45 C46 N6 107.4(7) . .
C45 C46 H46 126.3 . .
N6 C46 H46 126.3 . .
N5 C47 N6 112.3(5) . .
N5 C47 H47 123.9 . .
N6 C47 H47 123.9 . .
C48' C48 C49 43(3) . .
C48' C48 C49' 95(3) . .
C49 C48 C49' 59.0(10) . .
C48' C48 N6 74(3) . .
C49 C48 N6 107.6(12) . .
C49' C48 N6 109.3(12) . .
C48 C48' C49 118(4) . .
C48 C48' N6 85(3) . .
C49 C48' N6 135.6(17) . .
C48 C48' C49' 66(3) . .
C49 C48' C49' 60.1(12) . .
N6 C48' C49' 105.0(11) . .
C48' C49 C48 19.1(11) . .
C48' C49 C49' 78.3(14) . .
C48 C49 C49' 62.7(10) . .
C48' C49 C49' 123.6(16) . 2_757
C48 C49 C49' 109.6(13) . 2_757
C49' C49 C49' 88.5(13) . 2_757
C49 C49' C48 58.3(10) . .
C49 C49' C49 91.5(13) . 2_757
C48 C49' C49 110.3(13) . 2_757
C49 C49' C48' 41.6(8) . .
C48 C49' C48' 19.0(8) . .
C49 C49' C48' 113.5(13) 2_757 .
C37 N1 C35 104.6(4) . .
C37 N1 Ni2 129.4(3) . .
C35 N1 Ni2 126.0(3) . .
C37 N2 C36 106.5(4) . .
C37 N2 C38 124.3(5) . .
C36 N2 C38 128.6(5) . .
N3A N3 N3B 173(4) . .
N3A N3 C42 105(3) . .
N3B N3 C42 76(2) . .
N3A N3 C44 94(3) . .
N3B N3 C44 92(2) . .
C42 N3 C44 108.1(11) . .
N3A N3 C44B 59(2) . .
N3B N3 C44B 128(3) . .
C42 N3 C44B 106.4(11) . .
C44 N3 C44B 36.2(9) . .
N3A N3 C41 80(3) . 1_666
N3B N3 C41 94(2) . 1_666
C42 N3 C41 123.2(11) . 1_666
C44 N3 C41 128.2(12) . 1_666
C44B N3 C41 122.6(14) . 1_666
N3A N3 C44A 122(3) . .
N3B N3 C44A 64(2) . .
C42 N3 C44A 99.7(11) . .
C44 N3 C44A 27.7(8) . .
C44B N3 C44A 63.6(10) . .
C41 N3 C44A 125.7(12) 1_666 .
N3A N3 C41B 103(3) . 1_666
N3B N3 C41B 71(2) . 1_666
C42 N3 C41B 114.7(11) . 1_666
C44 N3 C41B 127.2(13) . 1_666
C44B N3 C41B 138.4(13) . 1_666
C41 N3 C41B 22.5(8) 1_666 1_666
C44A N3 C41B 113.0(13) . 1_666
N3A N3 C41A 62(2) . 1_666
N3B N3 C41A 112(2) . 1_666
C42 N3 C41A 131.5(11) . 1_666
C44 N3 C41A 118.9(12) . 1_666
C44B N3 C41A 104.3(14) . 1_666
C41 N3 C41A 19.8(8) 1_666 1_666
C44A N3 C41A 127.5(12) . 1_666
C41B N3 C41A 41.8(10) 1_666 1_666
N3 N3A N3B 3(2) . .
N3 N3A C44B 99(3) . .
N3B N3A C44B 102.1(16) . .
N3 N3A C41A 99(3) . 1_666
N3B N3A C41A 95.8(14) . 1_666
C44B N3A C41A 127.6(16) . 1_666
N3 N3A C41 78(2) . 1_666
N3B N3A C41 75.0(12) . 1_666
C44B N3A C41 138.4(16) . 1_666
C41A N3A C41 21.9(9) 1_666 1_666
N3 N3A C44 64(2) . .
N3B N3A C44 67.4(12) . .
C44B N3A C44 35.8(10) . .
C41A N3A C44 121.4(14) 1_666 .
C41 N3A C44 117.0(14) 1_666 .
N3 N3A C42 54(2) . .
N3B N3A C42 54.9(9) . .
C44B N3A C42 103.5(13) . .
C41A N3A C42 126.6(14) 1_666 .
C41 N3A C42 107.5(12) 1_666 .
C44 N3A C42 89.9(11) . .
N3 N3A C41B 59(2) . 1_666
N3B N3A C41B 56.4(11) . 1_666
C44B N3A C41B 136.4(15) . 1_666
C41A N3A C41B 40.1(10) 1_666 1_666
C41 N3A C41B 18.6(9) 1_666 1_666
C44 N3A C41B 106.0(13) . 1_666
C42 N3A C41B 93.4(11) . 1_666
N3 N3A C44A 44(2) . .
N3B N3A C44A 46.8(10) . .
C44B N3A C44A 56.1(11) . .
C41A N3A C44A 116.1(13) 1_666 .
C41 N3A C44A 104.5(12) 1_666 .
C44 N3A C44A 20.6(7) . .
C42 N3A C44A 77.9(9) . .
C41B N3A C44A 89.9(11) 1_666 .
N3 N3B N3A 3(2) . .
N3 N3B C42 79(2) . .
N3A N3B C42 79.7(11) . .
N3 N3B C44A 94(2) . .
N3A N3B C44A 97.0(14) . .
C42 N3B C44A 108.8(11) . .
N3 N3B C44 66(2) . .
N3A N3B C44 68.6(12) . .
C42 N3B C44 101.6(11) . .
C44A N3B C44 28.3(8) . .
N3 N3B C41B 88(2) . 1_666
N3A N3B C41B 85.1(13) . 1_666
C42 N3B C41B 121.9(12) . 1_666
C44A N3B C41B 128.6(13) . 1_666
C44 N3B C41B 123.9(13) . 1_666
N3 N3B C41 66(2) . 1_666
N3A N3B C41 63.2(11) . 1_666
C42 N3B C41 114.8(11) . 1_666
C44A N3B C41 126.3(13) . 1_666
C44 N3B C41 110.6(12) . 1_666
C41B N3B C41 22.0(8) 1_666 1_666
N3 N3B C44B 39(2) . .
N3A N3B C44B 41.7(10) . .
C42 N3B C44B 87.7(10) . .
C44A N3B C44B 56.0(10) . .
C44 N3B C44B 27.9(8) . .
C41B N3B C44B 115.5(13) 1_666 .
C41 N3B C44B 95.7(11) 1_666 .
N3 N3B C41A 52(2) . 1_666
N3A N3B C41A 49.2(11) . 1_666
C42 N3B C41A 112.1(11) . 1_666
C44A N3B C41A 117.5(12) . 1_666
C44 N3B C41A 97.6(11) . 1_666
C41B N3B C41A 36.5(10) 1_666 1_666
C41 N3B C41A 15.0(8) 1_666 1_666
C44B N3B C41A 80.8(10) . 1_666
C42 N4 C43 105.6(7) . .
C42 N4 C43B 106.1(8) . .
C43 N4 C43B 25.8(8) . .
C42 N4 C43A 99.9(8) . .
C43 N4 C43A 30.5(8) . .
C43B N4 C43A 56.2(9) . .
C42 N4 Ni1 126.5(4) . .
C43 N4 Ni1 127.8(7) . .
C43B N4 Ni1 122.7(7) . .
C43A N4 Ni1 123.8(7) . .
C47 N5 C45 104.2(5) . .
C47 N5 Ni1 127.8(4) . .
C45 N5 Ni1 127.9(4) . .
C47 N6 C46 106.0(5) . .
C47 N6 C48' 131.9(8) . .
C46 N6 C48' 121.6(8) . .
C47 N6 C48 116.6(7) . .
C46 N6 C48 136.7(8) . .
C48' N6 C48 20.5(7) . .
C1 O1 Ni2 144.2(3) . .
C1 O2 Ni1 129.5(3) . .
C17 O3 Ni1 126.7(3) . 1_445
C18 O5 Ni2 133.7(3) . .
C18 O6 Ni1 131.1(3) . .
C34 O7 Ni2 116.7(3) . 1_565
C34 O7 Ni2 122.5(3) . 2_666
Ni2 O7 Ni2 101.61(11) 1_565 2_666
Ni2 O9 Ni1 116.73(13) . .
N4 Ni1 O2 87.10(14) . .
N4 Ni1 O6 87.76(17) . .
O2 Ni1 O6 99.23(14) . .
N4 Ni1 N5 96.86(19) . .
O2 Ni1 N5 86.90(15) . .
O6 Ni1 N5 172.53(14) . .
N4 Ni1 O3 86.87(14) . 1_665
O2 Ni1 O3 171.76(12) . 1_665
O6 Ni1 O3 86.13(13) . 1_665
N5 Ni1 O3 88.25(15) . 1_665
N4 Ni1 O9 175.45(16) . .
O2 Ni1 O9 94.86(12) . .
O6 Ni1 O9 87.88(12) . .
N5 Ni1 O9 87.35(14) . .
O3 Ni1 O9 91.56(11) 1_665 .
O5 Ni2 O1 101.20(14) . .
O5 Ni2 N1 88.77(14) . .
O1 Ni2 N1 86.54(15) . .
O5 Ni2 O9 87.85(12) . .
O1 Ni2 O9 88.04(12) . .
N1 Ni2 O9 172.95(14) . .
O5 Ni2 O7 170.61(12) . 1_545
O1 Ni2 O7 88.09(13) . 1_545
N1 Ni2 O7 93.24(14) . 1_545
O9 Ni2 O7 91.09(12) . 1_545
O5 Ni2 O7 92.36(12) . 2_666
O1 Ni2 O7 166.39(13) . 2_666
N1 Ni2 O7 92.63(14) . 2_666
O9 Ni2 O7 93.70(11) . 2_666
O7 Ni2 O7 78.39(11) 1_545 2_666

loop_
_geom_bond_atom_site_label_1
_geom_bond_atom_site_label_2
_geom_bond_distance
_geom_bond_site_symmetry_2
C1 O1 1.239(5) .
C1 O2 1.247(5) .
C1 C2 1.508(6) .
C2 C7 1.379(6) .
C2 C3 1.380(6) .
C3 C4 1.386(6) .
C3 H3 0.9300 .
C4 C5 1.382(6) .
C4 H4 0.9300 .
C5 C6 1.391(6) .
C5 C8 1.471(6) .
C6 C7 1.368(6) .
C6 C14 1.514(6) .
C7 H7 0.9300 .
C8 C13 1.389(6) .
C8 C9 1.391(6) .
C9 C10 1.381(6) .
C9 H9 0.9300 .
C10 C11 1.394(6) .
C10 H10 0.9300 .
C11 C12 1.378(6) .
C11 C17 1.499(6) .
C12 C13 1.375(6) .
C12 H12 0.9300 .
C13 C14 1.514(6) .
C14 C15 1.515(7) .
C14 C16 1.534(7) .
C15 H15A 0.9600 .
C15 H15B 0.9600 .
C15 H15C 0.9600 .
C16 H16A 0.9600 .
C16 H16B 0.9600 .
C16 H16C 0.9600 .
C17 O4 1.239(5) .
C17 O3 1.252(5) .
C18 O5 1.250(5) .
C18 O6 1.257(5) .
C18 C19 1.503(6) .
C19 C24 1.381(6) .
C19 C20 1.395(6) .
C20 C21 1.375(6) .
C20 H20 0.9300 .
C21 C22 1.370(6) .
C21 H21 0.9300 .
C22 C23 1.401(6) .
C22 C25 1.463(6) .
C23 C24 1.391(6) .
C23 C31 1.518(6) .
C24 H24 0.9300 .
C25 C26 1.371(6) .
C25 C30 1.413(6) .
C26 C27 1.374(6) .
C26 H26 0.9300 .
C27 C28 1.386(6) .
C27 H27 0.9300 .
C28 C29 1.377(6) .
C28 C34 1.498(6) .
C29 C30 1.381(6) .
C29 H29 0.9300 .
C30 C31 1.510(6) .
C31 C32 1.516(7) .
C31 C33 1.524(7) .
C32 H32A 0.9600 .
C32 H32B 0.9600 .
C32 H32C 0.9600 .
C33 H33A 0.9600 .
C33 H33B 0.9600 .
C33 H33C 0.9600 .
C34 O8 1.233(5) .
C34 O7 1.293(5) .
C35 C36 1.329(8) .
C35 N1 1.381(7) .
C35 H35 0.9300 .
C36 N2 1.365(8) .
C36 H36 0.9300 .
C37 N1 1.311(6) .
C37 N2 1.341(6) .
C37 H37 0.9300 .
C38 C39 1.346(7) .
C38 N2 1.422(6) .
C38 H38A 0.9700 .
C38 H38B 0.9700 .
C39 C40 1.519(7) .
C40 C41B 1.366(19) .
C40 C41 1.490(18) .
C40 C41A 1.66(2) .
C41 C41A 0.57(2) .
C41 C41B 0.61(2) .
C41 N3 1.48(2) 1_444
C41 N3A 1.50(2) 1_444
C41 N3B 1.62(2) 1_444
C41A C41B 1.16(3) .
C41A N3A 1.48(3) 1_444
C41A N3 1.66(2) 1_444
C41A N3B 1.94(3) 1_444
C41B N3B 1.50(2) 1_444
C41B N3 1.58(2) 1_444
C41B N3A 1.79(2) 1_444
C42 N3B 1.286(13) .
C42 N3 1.304(13) .
C42 N4 1.319(6) .
C42 N3A 1.547(17) .
C43 C43B 0.620(18) .
C43 C43A 0.817(19) .
C43 N4 1.350(14) .
C43 C44 1.38(2) .
C43 C44A 1.47(2) .
C43 C44B 1.63(2) .
C43A C44B 1.29(2) .
C43A C43B 1.44(2) .
C43A C44 1.52(2) .
C43A N4 1.609(18) .
C43A C44A 1.94(3) .
C43B C44A 1.36(2) .
C43B N4 1.418(17) .
C43B C44 1.56(2) .
C44 C44A 0.709(19) .
C44 C44B 0.88(2) .
C44 N3 1.356(18) .
C44 N3B 1.49(2) .
C44 N3A 1.50(2) .
C44A N3B 1.38(2) .
C44A N3 1.53(2) .
C44A C44B 1.57(2) .
C44A N3A 1.88(2) .
C44B N3A 1.26(2) .
C44B N3 1.45(2) .
C44B N3B 1.85(2) .
C45 C46 1.328(9) .
C45 N5 1.353(7) .
C45 H45 0.9300 .
C46 N6 1.343(8) .
C46 H46 0.9300 .
C47 N5 1.314(6) .
C47 N6 1.329(8) .
C47 H47 0.9300 .
C48 C48' 0.528(19) .
C48 C49 1.42(2) .
C48 C49' 1.48(2) .
C48 N6 1.499(17) .
C48' C49 1.096(18) .
C48' N6 1.447(17) .
C48' C49' 1.62(2) .
C49 C49' 1.432(19) .
C49 C49' 1.58(2) 2_757
C49' C49 1.58(2) 2_757
N1 Ni2 2.038(4) .
N3 N3A 0.557(18) .
N3 N3B 0.563(16) .
N3 C41 1.48(2) 1_666
N3 C41B 1.58(2) 1_666
N3 C41A 1.66(2) 1_666
N3A N3B 1.12(2) .
N3A C41A 1.48(3) 1_666
N3A C41 1.50(2) 1_666
N3A C41B 1.79(3) 1_666
N3B C41B 1.50(2) 1_666
N3B C41 1.62(2) 1_666
N3B C41A 1.94(3) 1_666
N4 Ni1 2.053(4) .
N5 Ni1 2.073(4) .
O1 Ni2 2.018(3) .
O2 Ni1 2.059(3) .
O3 Ni1 2.097(3) 1_445
O5 Ni2 2.004(3) .
O6 Ni1 2.069(3) .
O7 Ni2 2.113(3) 1_565
O7 Ni2 2.172(3) 2_666
O9 Ni2 2.094(3) .
O9 Ni1 2.143(3) .
Ni1 O3 2.097(3) 1_665
Ni2 O7 2.113(3) 1_545
Ni2 O7 2.172(3) 2_666

loop_
_geom_torsion_atom_site_label_1
_geom_torsion_atom_site_label_2
_geom_torsion_atom_site_label_3
_geom_torsion_atom_site_label_4
_geom_torsion
_geom_torsion_site_symmetry_1
_geom_torsion_site_symmetry_4
O1 C1 C2 C7 3.4(7) . .
O2 C1 C2 C7 -178.7(5) . .
O1 C1 C2 C3 -175.8(5) . .
O2 C1 C2 C3 2.1(8) . .
C7 C2 C3 C4 -1.9(9) . .
C1 C2 C3 C4 177.3(5) . .
C2 C3 C4 C5 -0.8(10) . .
C3 C4 C5 C6 2.7(9) . .
C3 C4 C5 C8 -175.9(6) . .
C4 C5 C6 C7 -1.9(8) . .
C8 C5 C6 C7 177.0(5) . .
C4 C5 C6 C14 178.4(5) . .
C8 C5 C6 C14 -2.7(6) . .
C5 C6 C7 C2 -0.8(8) . .
C14 C6 C7 C2 178.8(5) . .
C3 C2 C7 C6 2.7(8) . .
C1 C2 C7 C6 -176.5(4) . .
C4 C5 C8 C13 179.5(6) . .
C6 C5 C8 C13 0.8(6) . .
C4 C5 C8 C9 -1.2(11) . .
C6 C5 C8 C9 -179.9(6) . .
C13 C8 C9 C10 -0.9(9) . .
C5 C8 C9 C10 179.9(6) . .
C8 C9 C10 C11 1.9(9) . .
C9 C10 C11 C12 -1.9(8) . .
C9 C10 C11 C17 176.1(5) . .
C10 C11 C12 C13 0.9(7) . .
C17 C11 C12 C13 -177.0(4) . .
C11 C12 C13 C8 0.0(7) . .
C11 C12 C13 C14 177.6(5) . .
C9 C8 C13 C12 0.0(8) . .
C5 C8 C13 C12 179.4(5) . .
C9 C8 C13 C14 -178.0(5) . .
C5 C8 C13 C14 1.4(6) . .
C12 C13 C14 C6 179.4(5) . .
C8 C13 C14 C6 -2.8(6) . .
C12 C13 C14 C15 -62.4(7) . .
C8 C13 C14 C15 115.4(5) . .
C12 C13 C14 C16 61.0(7) . .
C8 C13 C14 C16 -121.2(5) . .
C7 C6 C14 C13 -176.4(5) . .
C5 C6 C14 C13 3.3(6) . .
C7 C6 C14 C15 65.6(7) . .
C5 C6 C14 C15 -114.7(5) . .
C7 C6 C14 C16 -57.4(7) . .
C5 C6 C14 C16 122.3(5) . .
C12 C11 C17 O4 5.4(6) . .
C10 C11 C17 O4 -172.5(5) . .
C12 C11 C17 O3 -176.2(4) . .
C10 C11 C17 O3 5.9(7) . .
O5 C18 C19 C24 -158.3(4) . .
O6 C18 C19 C24 22.0(6) . .
O5 C18 C19 C20 15.5(6) . .
O6 C18 C19 C20 -164.2(4) . .
C24 C19 C20 C21 1.5(7) . .
C18 C19 C20 C21 -172.4(4) . .
C19 C20 C21 C22 0.8(7) . .
C20 C21 C22 C23 -2.8(7) . .
C20 C21 C22 C25 175.3(5) . .
C21 C22 C23 C24 2.4(7) . .
C25 C22 C23 C24 -176.1(4) . .
C21 C22 C23 C31 178.6(4) . .
C25 C22 C23 C31 0.1(5) . .
C20 C19 C24 C23 -1.8(7) . .
C18 C19 C24 C23 171.9(4) . .
C22 C23 C24 C19 0.0(7) . .
C31 C23 C24 C19 -175.4(5) . .
C21 C22 C25 C26 0.6(9) . .
C23 C22 C25 C26 178.9(5) . .
C21 C22 C25 C30 -178.4(5) . .
C23 C22 C25 C30 -0.1(5) . .
C30 C25 C26 C27 -1.1(7) . .
C22 C25 C26 C27 180.0(5) . .
C25 C26 C27 C28 -0.1(7) . .
C26 C27 C28 C29 1.4(7) . .
C26 C27 C28 C34 -178.5(4) . .
C27 C28 C29 C30 -1.5(7) . .
C34 C28 C29 C30 178.4(4) . .
C28 C29 C30 C25 0.2(7) . .
C28 C29 C30 C31 -179.5(5) . .
C26 C25 C30 C29 1.1(7) . .
C22 C25 C30 C29 -179.8(4) . .
C26 C25 C30 C31 -179.1(4) . .
C22 C25 C30 C31 0.0(5) . .
C29 C30 C31 C32 59.9(7) . .
C25 C30 C31 C32 -119.9(4) . .
C29 C30 C31 C23 179.8(5) . .
C25 C30 C31 C23 0.0(5) . .
C29 C30 C31 C33 -61.8(7) . .
C25 C30 C31 C33 118.4(4) . .
C24 C23 C31 C30 175.6(5) . .
C22 C23 C31 C30 -0.1(5) . .
C24 C23 C31 C32 -66.6(7) . .
C22 C23 C31 C32 117.8(5) . .
C24 C23 C31 C33 57.0(7) . .
C22 C23 C31 C33 -118.7(4) . .
C29 C28 C34 O8 7.5(7) . .
C27 C28 C34 O8 -172.7(4) . .
C29 C28 C34 O7 -169.9(4) . .
C27 C28 C34 O7 9.9(7) . .
N1 C35 C36 N2 3.6(9) . .
N2 C38 C39 C40 173.4(5) . .
C38 C39 C40 C41B -97.6(11) . .
C38 C39 C40 C41 -123.0(9) . .
C38 C39 C40 C41A -143.3(9) . .
C41B C40 C41 C41A 179(6) . .
C39 C40 C41 C41A -83(4) . .
C39 C40 C41 C41B 98(3) . .
C41A C40 C41 C41B -179(6) . .
C41B C40 C41 N3 78(3) . 1_444
C39 C40 C41 N3 175.9(11) . 1_444
C41A C40 C41 N3 -101(4) . 1_444
C41B C40 C41 N3A 99(4) . 1_444
C39 C40 C41 N3A -162.4(13) . 1_444
C41A C40 C41 N3A -80(4) . 1_444
C41B C40 C41 N3B 59(3) . 1_444
C39 C40 C41 N3B 157.5(8) . 1_444
C41A C40 C41 N3B -120(4) . 1_444
N3 C41 C41A C41B 110(21) 1_444 .
C40 C41 C41A C41B -3(19) . .
N3A C41 C41A C41B 117(20) 1_444 .
N3B C41 C41A C41B 104(21) 1_444 .
C41B C41 C41A N3A -117(20) . 1_444
N3 C41 C41A N3A -7.2(15) 1_444 1_444
C40 C41 C41A N3A -120.3(13) . 1_444
N3B C41 C41A N3A -14(3) 1_444 1_444
C41B C41 C41A N3 -110(21) . 1_444
C40 C41 C41A N3 -113.1(19) . 1_444
N3A C41 C41A N3 7.2(15) 1_444 1_444
N3B C41 C41A N3 -6.4(15) 1_444 1_444
C41B C41 C41A C40 3(19) . .
N3 C41 C41A C40 113.1(19) 1_444 .
N3A C41 C41A C40 120.3(13) 1_444 .
N3B C41 C41A C40 107(3) 1_444 .
C41B C41 C41A N3B -104(21) . 1_444
N3 C41 C41A N3B 6.4(15) 1_444 1_444
C40 C41 C41A N3B -107(3) . 1_444
N3A C41 C41A N3B 14(3) 1_444 1_444
C41B C40 C41A C41 -1(4) . .
C39 C40 C41A C41 103(3) . .
C41 C40 C41A C41B 1(4) . .
C39 C40 C41A C41B 103.6(13) . .
C41B C40 C41A N3A 66.0(17) . 1_444
C41 C40 C41A N3A 66(3) . 1_444
C39 C40 C41A N3A 169.6(12) . 1_444
C41B C40 C41A N3 54.5(14) . 1_444
C41 C40 C41A N3 55(3) . 1_444
C39 C40 C41A N3 158.1(8) . 1_444
C41B C40 C41A N3B 45.0(13) . 1_444
C41 C40 C41A N3B 46(3) . 1_444
C39 C40 C41A N3B 148.6(7) . 1_444
N3 C41 C41B C41A -111(21) 1_444 .
C40 C41 C41B C41A 3(21) . .
N3A C41 C41B C41A -113(21) 1_444 .
N3B C41 C41B C41A -111(20) 1_444 .
C41A C41 C41B C40 -3(21) . .
N3 C41 C41B C40 -114.7(10) 1_444 .
N3A C41 C41B C40 -116.2(17) 1_444 .
N3B C41 C41B C40 -114.3(14) 1_444 .
C41A C41 C41B N3B 111(20) . 1_444
N3 C41 C41B N3B -0.4(14) 1_444 1_444
C40 C41 C41B N3B 114.3(14) . 1_444
N3A C41 C41B N3B -2(2) 1_444 1_444
C41A C41 C41B N3 111(21) . 1_444
C40 C41 C41B N3 114.7(10) . 1_444
N3A C41 C41B N3 -1.5(15) 1_444 1_444
N3B C41 C41B N3 0.4(14) 1_444 1_444
C41A C41 C41B N3A 113(21) . 1_444
N3 C41 C41B N3A 1.5(15) 1_444 1_444
C40 C41 C41B N3A 116.2(17) . 1_444
N3B C41 C41B N3A 2(2) 1_444 1_444
N3A C41A C41B C41 62(20) 1_444 .
N3 C41A C41B C41 66(20) 1_444 .
C40 C41A C41B C41 -177(21) . .
N3B C41A C41B C41 69(20) 1_444 .
C41 C41A C41B C40 177(21) . .
N3A C41A C41B C40 -121.5(13) 1_444 .
N3 C41A C41B C40 -117.2(12) 1_444 .
N3B C41A C41B C40 -114.1(14) 1_444 .
C41 C41A C41B N3B -69(20) . 1_444
N3A C41A C41B N3B -7.4(12) 1_444 1_444
N3 C41A C41B N3B -3.1(9) 1_444 1_444
C40 C41A C41B N3B 114.1(14) . 1_444
C41 C41A C41B N3 -66(20) . 1_444
N3A C41A C41B N3 -4.3(10) 1_444 1_444
C40 C41A C41B N3 117.2(12) . 1_444
N3B C41A C41B N3 3.1(9) 1_444 1_444
C41 C41A C41B N3A -62(20) . 1_444
N3 C41A C41B N3A 4.3(10) 1_444 1_444
C40 C41A C41B N3A 121.5(13) . 1_444
N3B C41A C41B N3A 7.4(12) 1_444 1_444
C39 C40 C41B C41 -90(3) . .
C41A C40 C41B C41 0(3) . .
C41 C40 C41B C41A 0(3) . .
C39 C40 C41B C41A -90.7(13) . .
C41 C40 C41B N3B -90(3) . 1_444
C39 C40 C41B N3B 179.6(12) . 1_444
C41A C40 C41B N3B -89.7(18) . 1_444
C41 C40 C41B N3 -67(3) . 1_444
C39 C40 C41B N3 -157.7(12) . 1_444
C41A C40 C41B N3 -67.0(16) . 1_444
C41 C40 C41B N3A -49(3) . 1_444
C39 C40 C41B N3A -138.9(11) . 1_444
C41A C40 C41B N3A -48.2(14) . 1_444
C43B C43 C43A C44B -78(49) . .
N4 C43 C43A C44B -103.4(14) . .
C44 C43 C43A C44B 5.5(16) . .
C44A C43 C43A C44B 2(2) . .
N4 C43 C43A C43B -25(48) . .
C44 C43 C43A C43B 83(48) . .
C44A C43 C43A C43B 80(48) . .
C44B C43 C43A C43B 78(48) . .
C43B C43 C43A C44 -83(48) . .
N4 C43 C43A C44 -108.9(12) . .
C44A C43 C43A C44 -3.5(14) . .
C44B C43 C43A C44 -5.5(16) . .
C43B C43 C43A N4 25(48) . .
C44 C43 C43A N4 108.9(12) . .
C44A C43 C43A N4 105.4(17) . .
C44B C43 C43A N4 103.4(14) . .
C43B C43 C43A C44A -80(48) . .
N4 C43 C43A C44A -105.4(17) . .
C44 C43 C43A C44A 3.5(14) . .
C44B C43 C43A C44A -2(2) . .
C43A C43 C43B C44A 82(48) . .
N4 C43 C43B C44A 107.5(11) . .
C44 C43 C43B C44A -1.1(16) . .
C44B C43 C43B C44A 7(3) . .
C43A C43 C43B N4 -26(48) . .
C44 C43 C43B N4 -108.6(12) . .
C44A C43 C43B N4 -107.5(11) . .
C44B C43 C43B N4 -100(2) . .
N4 C43 C43B C43A 26(48) . .
C44 C43 C43B C43A -83(48) . .
C44A C43 C43B C43A -82(48) . .
C44B C43 C43B C43A -74(48) . .
C43A C43 C43B C44 83(48) . .
N4 C43 C43B C44 108.6(12) . .
C44A C43 C43B C44 1.1(16) . .
C44B C43 C43B C44 8.5(19) . .
C44B C43A C43B C43 102(49) . .
C44 C43A C43B C43 96(48) . .
N4 C43A C43B C43 -154(49) . .
C44A C43A C43B C43 98(49) . .
C43 C43A C43B C44A -98(48) . .
C44B C43A C43B C44A 4.3(15) . .
C44 C43A C43B C44A -2.5(12) . .
N4 C43A C43B C44A 108.0(12) . .
C43 C43A C43B N4 154(49) . .
C44B C43A C43B N4 -103.7(14) . .
C44 C43A C43B N4 -110.4(11) . .
C44A C43A C43B N4 -108.0(12) . .
C43 C43A C43B C44 -96(48) . .
C44B C43A C43B C44 6.7(13) . .
N4 C43A C43B C44 110.4(11) . .
C44A C43A C43B C44 2.5(12) . .
C43B C43 C44 C44A 2(3) . .
C43A C43 C44 C44A -173(3) . .
N4 C43 C44 C44A -83(2) . .
C44B C43 C44 C44A -165(3) . .
C43B C43 C44 C44B 167(3) . .
C43A C43 C44 C44B -8(2) . .
N4 C43 C44 C44B 83(2) . .
C44A C43 C44 C44B 165(3) . .
C43B C43 C44 N3 90(3) . .
C43A C43 C44 N3 -85(2) . .
N4 C43 C44 N3 5.2(19) . .
C44A C43 C44 N3 88(2) . .
C44B C43 C44 N3 -77.5(19) . .
C43B C43 C44 N3B 67(3) . .
C43A C43 C44 N3B -108.0(19) . .
N4 C43 C44 N3B -17.3(17) . .
C44A C43 C44 N3B 65(2) . .
C44B C43 C44 N3B -100(2) . .
C43B C43 C44 N3A 112(3) . .
C43A C43 C44 N3A -63(2) . .
N4 C43 C44 N3A 27.7(19) . .
C44A C43 C44 N3A 110(2) . .
C44B C43 C44 N3A -55.0(16) . .
C43B C43 C44 C43A 175(4) . .
N4 C43 C44 C43A 91(2) . .
C44A C43 C44 C43A 173(3) . .
C44B C43 C44 C43A 8(2) . .
C43A C43 C44 C43B -175(4) . .
N4 C43 C44 C43B -85(2) . .
C44A C43 C44 C43B -2(3) . .
C44B C43 C44 C43B -167(3) . .
C43 C43A C44 C44A 7(3) . .
C44B C43A C44 C44A -163(4) . .
C43B C43A C44 C44A 5(2) . .
N4 C43A C44 C44A -45(3) . .
C43 C43A C44 C44B 171(3) . .
C43B C43A C44 C44B 168(2) . .
N4 C43A C44 C44B 118(2) . .
C44A C43A C44 C44B 163(4) . .
C43 C43A C44 N3 102(2) . .
C44B C43A C44 N3 -68.6(19) . .
C43B C43A C44 N3 99.7(14) . .
N4 C43A C44 N3 49.5(14) . .
C44A C43A C44 N3 95(3) . .
C44B C43A C44 C43 -171(3) . .
C43B C43A C44 C43 -2.2(17) . .
N4 C43A C44 C43 -52.5(15) . .
C44A C43A C44 C43 -7(3) . .
C43 C43A C44 N3B 81(2) . .
C44B C43A C44 N3B -90(2) . .
C43B C43A C44 N3B 78.5(14) . .
N4 C43A C44 N3B 28.2(15) . .
C44A C43A C44 N3B 73(2) . .
C43 C43A C44 N3A 122.0(19) . .
C44B C43A C44 N3A -48.6(17) . .
C43B C43A C44 N3A 119.8(13) . .
N4 C43A C44 N3A 69.5(12) . .
C44A C43A C44 N3A 115(3) . .
C43 C43A C44 C43B 2.2(17) . .
C44B C43A C44 C43B -168(2) . .
N4 C43A C44 C43B -50.3(9) . .
C44A C43A C44 C43B -5(2) . .
C43 C43B C44 C44A -178(4) . .
N4 C43B C44 C44A -113(2) . .
C43A C43B C44 C44A -175(3) . .
C43 C43B C44 C44B -14(3) . .
C44A C43B C44 C44B 164(4) . .
N4 C43B C44 C44B 51(2) . .
C43A C43B C44 C44B -11(2) . .
C43 C43B C44 N3 -96(3) . .
C44A C43B C44 N3 81(2) . .
N4 C43B C44 N3 -31.8(15) . .
C43A C43B C44 N3 -93.1(15) . .
C44A C43B C44 C43 178(4) . .
N4 C43B C44 C43 64(2) . .
C43A C43B C44 C43 3(2) . .
C43 C43B C44 N3B -115(3) . .
C44A C43B C44 N3B 63(2) . .
N4 C43B C44 N3B -50.7(12) . .
C43A C43B C44 N3B -112.0(13) . .
C43 C43B C44 N3A -76(3) . .
C44A C43B C44 N3A 101(3) . .
N4 C43B C44 N3A -12.1(17) . .
C43A C43B C44 N3A -73.4(15) . .
C43 C43B C44 C43A -3(2) . .
C44A C43B C44 C43A 175(3) . .
N4 C43B C44 C43A 61.3(11) . .
C44B C44 C44A C43B -66(12) . .
N3 C44 C44A C43B -106.2(13) . .
C43 C44 C44A C43B -1.0(14) . .
N3B C44 C44A C43B -106.0(13) . .
N3A C44 C44A C43B -107.6(17) . .
C43A C44 C44A C43B -5(2) . .
C44B C44 C44A N3B 40(12) . .
N3 C44 C44A N3B -0.2(12) . .
C43 C44 C44A N3B 105.0(11) . .
N3A C44 C44A N3B -1.6(18) . .
C43A C44 C44A N3B 101.0(18) . .
C43B C44 C44A N3B 106.0(13) . .
C44B C44 C44A C43 -65(12) . .
N3 C44 C44A C43 -105.2(11) . .
N3B C44 C44A C43 -105.0(11) . .
N3A C44 C44A C43 -106.6(18) . .
C43A C44 C44A C43 -4.0(15) . .
C43B C44 C44A C43 1.0(14) . .
C44B C44 C44A N3 40(11) . .
C43 C44 C44A N3 105.2(11) . .
N3B C44 C44A N3 0.2(12) . .
N3A C44 C44A N3 -1.4(13) . .
C43A C44 C44A N3 101.3(19) . .
C43B C44 C44A N3 106.2(13) . .
N3 C44 C44A C44B -40(11) . .
C43 C44 C44A C44B 65(12) . .
N3B C44 C44A C44B -40(12) . .
N3A C44 C44A C44B -41(11) . .
C43A C44 C44A C44B 61(11) . .
C43B C44 C44A C44B 66(12) . .
C44B C44 C44A N3A 41(11) . .
N3 C44 C44A N3A 1.4(13) . .
C43 C44 C44A N3A 106.6(18) . .
N3B C44 C44A N3A 1.6(18) . .
C43A C44 C44A N3A 103(2) . .
C43B C44 C44A N3A 107.6(17) . .
C44B C44 C44A C43A -61(11) . .
N3 C44 C44A C43A -101.3(19) . .
C43 C44 C44A C43A 4.0(16) . .
N3B C44 C44A C43A -101.0(18) . .
N3A C44 C44A C43A -103(2) . .
C43B C44 C44A C43A 5(2) . .
C43 C43B C44A C44 2(3) . .
N4 C43B C44A C44 72(2) . .
C43A C43B C44A C44 5(2) . .
C43 C43B C44A N3B -83(3) . .
N4 C43B C44A N3B -13.1(19) . .
C43A C43B C44A N3B -80.1(15) . .
C44 C43B C44A N3B -85(2) . .
N4 C43B C44A C43 70(2) . .
C43A C43B C44A C43 3(2) . .
C44 C43B C44A C43 -2(3) . .
C43 C43B C44A N3 -60(3) . .
N4 C43B C44A N3 9.4(18) . .
C43A C43B C44A N3 -57.7(15) . .
C44 C43B C44A N3 -62(2) . .
C43 C43B C44A C44B -6(2) . .
N4 C43B C44A C44B 63.5(14) . .
C43A C43B C44A C44B -3.5(12) . .
C44 C43B C44A C44B -8.2(18) . .
C43 C43B C44A N3A -45(3) . .
N4 C43B C44A N3A 24.5(16) . .
C43A C43B C44A N3A -42.5(13) . .
C44 C43B C44A N3A -47.2(19) . .
C43 C43B C44A C43A -3(2) . .
N4 C43B C44A C43A 67.0(12) . .
C44 C43B C44A C43A -5(2) . .
C43B C43 C44A C44 -178(3) . .
C43A C43 C44A C44 7(3) . .
N4 C43 C44A C44 106(2) . .
C44B C43 C44A C44 9(2) . .
C43A C43 C44A C43B -175(4) . .
N4 C43 C44A C43B -77(2) . .
C44 C43 C44A C43B 178(3) . .
C44B C43 C44A C43B -173(3) . .
C43B C43 C44A N3B 103(3) . .
C43A C43 C44A N3B -72(2) . .
N4 C43 C44A N3B 26.7(17) . .
C44 C43 C44A N3B -79(2) . .
C44B C43 C44A N3B -69.9(13) . .
C43B C43 C44A N3 123(3) . .
C43A C43 C44A N3 -52(2) . .
N4 C43 C44A N3 46.5(14) . .
C44 C43 C44A N3 -59.1(19) . .
C44B C43 C44A N3 -50.1(11) . .
C43B C43 C44A C44B 173(3) . .
C43A C43 C44A C44B -2(2) . .
N4 C43 C44A C44B 96.6(13) . .
C44 C43 C44A C44B -9(2) . .
C43B C43 C44A N3A 137(2) . .
C43A C43 C44A N3A -38(2) . .
N4 C43 C44A N3A 60.1(12) . .
C44 C43 C44A N3A -45.6(19) . .
C44B C43 C44A N3A -36.5(9) . .
C43B C43 C44A C43A 175(4) . .
N4 C43 C44A C43A 98(2) . .
C44 C43 C44A C43A -7(3) . .
C44B C43 C44A C43A 2(2) . .
C43 C43A C44A C44 -171(4) . .
C44B C43A C44A C44 12(3) . .
C43B C43A C44A C44 -173(3) . .
N4 C43A C44A C44 133(3) . .
C43 C43A C44A C43B 3(2) . .
C44B C43A C44A C43B -174.8(19) . .
C44 C43A C44A C43B 173(3) . .
N4 C43A C44A C43B -53.3(11) . .
C43 C43A C44A N3B 111(2) . .
C44B C43A C44A N3B -66.3(14) . .
C43B C43A C44A N3B 108.5(15) . .
C44 C43A C44A N3B -78(3) . .
N4 C43A C44A N3B 55.2(11) . .
C44B C43A C44A C43 -178(3) . .
C43B C43A C44A C43 -3(2) . .
C44 C43A C44A C43 171(4) . .
N4 C43A C44A C43 -56.1(19) . .
C43 C43A C44A N3 127(2) . .
C44B C43A C44A N3 -50.9(13) . .
C43B C43A C44A N3 123.9(15) . .
C44 C43A C44A N3 -63(2) . .
N4 C43A C44A N3 70.5(9) . .
C43 C43A C44A C44B 178(3) . .
C43B C43A C44A C44B 174.8(19) . .
C44 C43A C44A C44B -12(3) . .
N4 C43A C44A C44B 121.4(15) . .
C43 C43A C44A N3A 139(2) . .
C44B C43A C44A N3A -39.0(12) . .
C43B C43A C44A N3A 135.7(14) . .
C44 C43A C44A N3A -51(2) . .
N4 C43A C44A N3A 82.4(9) . .
C44A C44 C44B N3A -47(12) . .
N3 C44 C44B N3A -6.2(12) . .
C43 C44 C44B N3A -111.7(13) . .
N3B C44 C44B N3A -10.4(15) . .
C43A C44 C44B N3A -116.7(16) . .
C43B C44 C44B N3A -106.3(16) . .
C44A C44 C44B C43A 70(12) . .
N3 C44 C44B C43A 110.5(13) . .
C43 C44 C44B C43A 5.0(14) . .
N3B C44 C44B C43A 106.3(14) . .
N3A C44 C44B C43A 116.7(16) . .
C43B C44 C44B C43A 10.3(19) . .
C44A C44 C44B N3 -41(12) . .
C43 C44 C44B N3 -105.5(11) . .
N3B C44 C44B N3 -4.2(11) . .
N3A C44 C44B N3 6.2(12) . .
C43A C44 C44B N3 -110.5(13) . .
C43B C44 C44B N3 -100.2(15) . .
N3 C44 C44B C44A 41(12) . .
C43 C44 C44B C44A -65(12) . .
N3B C44 C44B C44A 37(11) . .
N3A C44 C44B C44A 47(12) . .
C43A C44 C44B C44A -70(12) . .
C43B C44 C44B C44A -59(11) . .
C44A C44 C44B C43 65(12) . .
N3 C44 C44B C43 105.5(11) . .
N3B C44 C44B C43 101.3(14) . .
N3A C44 C44B C43 111.7(13) . .
C43A C44 C44B C43 -5.0(15) . .
C43B C44 C44B C43 5.3(12) . .
C44A C44 C44B N3B -37(11) . .
N3 C44 C44B N3B 4.2(11) . .
C43 C44 C44B N3B -101.3(14) . .
N3A C44 C44B N3B 10.4(15) . .
C43A C44 C44B N3B -106.3(14) . .
C43B C44 C44B N3B -95.9(17) . .
C43 C43A C44B C44 -9(2) . .
C43B C43A C44B C44 -10(2) . .
N4 C43A C44B C44 -66(2) . .
C44A C43A C44B C44 -6.8(15) . .
C43 C43A C44B N3A 77(3) . .
C43B C43A C44B N3A 75(2) . .
C44 C43A C44B N3A 85(2) . .
N4 C43A C44B N3A 19(2) . .
C44A C43A C44B N3A 78.6(18) . .
C43 C43A C44B N3 55(2) . .
C43B C43A C44B N3 53.0(17) . .
C44 C43A C44B N3 63.4(17) . .
N4 C43A C44B N3 -3.0(19) . .
C44A C43A C44B N3 56.7(12) . .
C43 C43A C44B C44A -2(2) . .
C43B C43A C44B C44A -3.7(13) . .
C44 C43A C44B C44A 6.8(15) . .
N4 C43A C44B C44A -59.7(13) . .
C43B C43A C44B C43 -2.0(15) . .
C44 C43A C44B C43 9(2) . .
N4 C43A C44B C43 -58.0(17) . .
C44A C43A C44B C43 2(2) . .
C43 C43A C44B N3B 42(2) . .
C43B C43A C44B N3B 40.1(14) . .
C44 C43A C44B N3B 50.6(15) . .
N4 C43A C44B N3B -15.9(16) . .
C44A C43A C44B N3B 43.8(9) . .
C43B C44A C44B C44 114(12) . .
N3B C44A C44B C44 -139(12) . .
C43 C44A C44B C44 111(12) . .
N3 C44A C44B C44 -137(12) . .
N3A C44A C44B C44 -132(12) . .
C43A C44A C44B C44 110(12) . .
C44 C44A C44B N3A 132(12) . .
C43B C44A C44B N3A -113.8(14) . .
N3B C44A C44B N3A -7.0(11) . .
C43 C44A C44B N3A -116.6(14) . .
N3 C44A C44B N3A -4.2(11) . .
C43A C44A C44B N3A -117.7(16) . .
C44 C44A C44B C43A -110(12) . .
C43B C44A C44B C43A 3.9(14) . .
N3B C44A C44B C43A 110.6(14) . .
C43 C44A C44B C43A 1.1(12) . .
N3 C44A C44B C43A 113.5(14) . .
N3A C44A C44B C43A 117.7(16) . .
C44 C44A C44B N3 137(12) . .
C43B C44A C44B N3 -109.6(13) . .
N3B C44A C44B N3 -2.8(10) . .
C43 C44A C44B N3 -112.4(12) . .
N3A C44A C44B N3 4.2(11) . .
C43A C44A C44B N3 -113.5(14) . .
C44 C44A C44B C43 -111(12) . .
C43B C44A C44B C43 2.8(11) . .
N3B C44A C44B C43 109.6(12) . .
N3 C44A C44B C43 112.4(12) . .
N3A C44A C44B C43 116.6(14) . .
C43A C44A C44B C43 -1.1(12) . .
C44 C44A C44B N3B 139(12) . .
C43B C44A C44B N3B -106.8(13) . .
C43 C44A C44B N3B -109.6(12) . .
N3 C44A C44B N3B 2.8(10) . .
N3A C44A C44B N3B 7.0(11) . .
C43A C44A C44B N3B -110.6(14) . .
C43B C43 C44B C44 -16(4) . .
C43A C43 C44B C44 170(3) . .
N4 C43 C44B C44 -106.5(19) . .
C44A C43 C44B C44 -8.0(17) . .
C43B C43 C44B N3A 60(4) . .
C43A C43 C44B N3A -115(2) . .
N4 C43 C44B N3A -30.9(18) . .
C44 C43 C44B N3A 76(2) . .
C44A C43 C44B N3A 67.6(15) . .
C43B C43 C44B C43A 174(4) . .
N4 C43 C44B C43A 84(2) . .
C44 C43 C44B C43A -170(3) . .
C44A C43 C44B C43A -178(2) . .
C43B C43 C44B N3 46(3) . .
C43A C43 C44B N3 -129(2) . .
N4 C43 C44B N3 -45.0(13) . .
C44 C43 C44B N3 61.5(17) . .
C44A C43 C44B N3 53.5(11) . .
C43B C43 C44B C44A -8(3) . .
C43A C43 C44B C44A 178(2) . .
N4 C43 C44B C44A -98.5(13) . .
C44 C43 C44B C44A 8.0(17) . .
C43B C43 C44B N3B 37(3) . .
C43A C43 C44B N3B -138(2) . .
N4 C43 C44B N3B -54.2(10) . .
C44 C43 C44B N3B 52.3(16) . .
C44A C43 C44B N3B 44.3(9) . .
N5 C45 C46 N6 0.0(9) . .
C49' C48 C48' C49 32(4) . .
N6 C48 C48' C49 140(3) . .
C49 C48 C48' N6 -140(3) . .
C49' C48 C48' N6 -108.7(11) . .
C49 C48 C48' C49' -32(4) . .
N6 C48 C48' C49' 108.7(11) . .
N6 C48' C49 C48 114(5) . .
C49' C48' C49 C48 34(4) . .
C48 C48' C49 C49' -34(4) . .
N6 C48' C49 C49' 81(2) . .
C48 C48' C49 C49' 47(5) . 2_757
N6 C48' C49 C49' 160.9(15) . 2_757
C49' C48' C49 C49' 80.2(18) . 2_757
C49' C48 C49 C48' -142(5) . .
N6 C48 C49 C48' -40(4) . .
C48' C48 C49 C49' 142(5) . .
N6 C48 C49 C49' 102.3(13) . .
C48' C48 C49 C49' -140(4) . 2_757
C49' C48 C49 C49' 77.5(14) . 2_757
N6 C48 C49 C49' 179.8(11) . 2_757
C48' C49 C49' C48 11.8(14) . .
C49' C49 C49' C48 -113.0(13) 2_757 .
C48' C49 C49' C49 124.8(16) . 2_757
C48 C49 C49' C49 113.0(13) . 2_757
C49' C49 C49' C49 0.000(2) 2_757 2_757
C48 C49 C49' C48' -11.8(14) . .
C49' C49 C49' C48' -124.8(16) 2_757 .
C48' C48 C49' C49 -25(3) . .
N6 C48 C49' C49 -99.5(13) . .
C48' C48 C49' C49 -103(3) . 2_757
C49 C48 C49' C49 -78.8(14) . 2_757
N6 C48 C49' C49 -178.3(11) . 2_757
C49 C48 C49' C48' 25(3) . .
N6 C48 C49' C48' -75(3) . .
C48 C48' C49' C49 148(4) . .
N6 C48' C49' C49 -134.4(17) . .
C49 C48' C49' C48 -148(4) . .
N6 C48' C49' C48 78(3) . .
C48 C48' C49' C49 84(3) . 2_757
C49 C48' C49' C49 -63.5(17) . 2_757
N6 C48' C49' C49 162.1(11) . 2_757
N2 C37 N1 C35 -0.3(6) . .
N2 C37 N1 Ni2 -178.9(3) . .
C36 C35 N1 C37 -2.1(8) . .
C36 C35 N1 Ni2 176.6(5) . .
N1 C37 N2 C36 2.4(7) . .
N1 C37 N2 C38 174.2(5) . .
C35 C36 N2 C37 -3.6(8) . .
C35 C36 N2 C38 -174.9(7) . .
C39 C38 N2 C37 -165.8(6) . .
C39 C38 N2 C36 4.1(11) . .
N3B C42 N3 N3A 173(4) . .
N4 C42 N3 N3A -93(3) . .
N4 C42 N3 N3B 94(2) . .
N3A C42 N3 N3B -173(4) . .
N3B C42 N3 C44 -87(2) . .
N4 C42 N3 C44 6.6(16) . .
N3A C42 N3 C44 99(3) . .
N3B C42 N3 C44B -125(3) . .
N4 C42 N3 C44B -31.4(15) . .
N3A C42 N3 C44B 61(3) . .
N3B C42 N3 C41 85(2) . 1_666
N4 C42 N3 C41 178.8(13) . 1_666
N3A C42 N3 C41 -88(3) . 1_666
N3B C42 N3 C44A -60(2) . .
N4 C42 N3 C44A 33.8(13) . .
N3A C42 N3 C44A 127(3) . .
N3B C42 N3 C41B 61(2) . 1_666
N4 C42 N3 C41B 154.9(11) . 1_666
N3A C42 N3 C41B -112(3) . 1_666
N3B C42 N3 C41A 107(3) . 1_666
N4 C42 N3 C41A -158.6(15) . 1_666
N3A C42 N3 C41A -66(3) . 1_666
C44A C44 N3 N3A -176(3) . .
C44B C44 N3 N3A 14(3) . .
C43 C44 N3 N3A 100(3) . .
N3B C44 N3 N3A -177(4) . .
C43A C44 N3 N3A 68(3) . .
C43B C44 N3 N3A 124(3) . .
C44A C44 N3 N3B 1(3) . .
C44B C44 N3 N3B -169(3) . .
C43 C44 N3 N3B -83(3) . .
N3A C44 N3 N3B 177(4) . .
C43A C44 N3 N3B -115(2) . .
C43B C44 N3 N3B -59(2) . .
C44A C44 N3 C42 76(2) . .
C44B C44 N3 C42 -93.3(19) . .
C43 C44 N3 C42 -7.0(19) . .
N3B C44 N3 C42 76(2) . .
N3A C44 N3 C42 -107(3) . .
C43A C44 N3 C42 -39.7(17) . .
C43B C44 N3 C42 17.0(17) . .
C44A C44 N3 C44B 169(3) . .
C43 C44 N3 C44B 86(2) . .
N3B C44 N3 C44B 169(3) . .
N3A C44 N3 C44B -14(3) . .
C43A C44 N3 C44B 53.6(17) . .
C43B C44 N3 C44B 110(2) . .
C44A C44 N3 C41 -96(3) . 1_666
C44B C44 N3 C41 95(2) . 1_666
C43 C44 N3 C41 -178.7(17) . 1_666
N3B C44 N3 C41 -96(3) . 1_666
N3A C44 N3 C41 81(3) . 1_666
C43A C44 N3 C41 148.6(18) . 1_666
C43B C44 N3 C41 -154.7(17) . 1_666
C44B C44 N3 C44A -169(3) . .
C43 C44 N3 C44A -83(2) . .
N3B C44 N3 C44A -1(3) . .
N3A C44 N3 C44A 176(3) . .
C43A C44 N3 C44A -116(3) . .
C43B C44 N3 C44A -59(2) . .
C44A C44 N3 C41B -67(3) . 1_666
C44B C44 N3 C41B 123(2) . 1_666
C43 C44 N3 C41B -150.2(17) . 1_666
N3B C44 N3 C41B -68(2) . 1_666
N3A C44 N3 C41B 109(3) . 1_666
C43A C44 N3 C41B 177.1(17) . 1_666
C43B C44 N3 C41B -126.2(17) . 1_666
C44A C44 N3 C41A -117(2) . 1_666
C44B C44 N3 C41A 74(2) . 1_666
C43 C44 N3 C41A 160.3(15) . 1_666
N3B C44 N3 C41A -117(3) . 1_666
N3A C44 N3 C41A 60(2) . 1_666
C43A C44 N3 C41A 127.6(16) . 1_666
C43B C44 N3 C41A -175.7(14) . 1_666
C44 C44B N3 N3A -164(3) . .
C43A C44B N3 N3A 118(3) . .
C44A C44B N3 N3A -169(3) . .
C43 C44B N3 N3A 142(3) . .
N3B C44B N3 N3A -178(5) . .
C44 C44B N3 N3B 14(3) . .
N3A C44B N3 N3B 178(5) . .
C43A C44B N3 N3B -64(4) . .
C44A C44B N3 N3B 9(3) . .
C43 C44B N3 N3B -41(3) . .
C44 C44B N3 C42 98.3(19) . .
N3A C44B N3 C42 -98(3) . .
C43A C44B N3 C42 20(2) . .
C44A C44B N3 C42 92.9(13) . .
C43 C44B N3 C42 43.8(14) . .
N3B C44B N3 C42 84(3) . .
N3A C44B N3 C44 164(3) . .
C43A C44B N3 C44 -79(2) . .
C44A C44B N3 C44 -5.4(17) . .
C43 C44B N3 C44 -54.5(15) . .
N3B C44B N3 C44 -14(4) . .
C44 C44B N3 C41 -112(2) . 1_666
N3A C44B N3 C41 52(3) . 1_666
C43A C44B N3 C41 169.8(16) . 1_666
C44A C44B N3 C41 -117.1(16) . 1_666
C43 C44B N3 C41 -166.2(14) . 1_666
N3B C44B N3 C41 -126(4) . 1_666
C44 C44B N3 C44A 5.4(17) . .
N3A C44B N3 C44A 169(3) . .
C43A C44B N3 C44A -73.1(16) . .
C43 C44B N3 C44A -49.1(10) . .
N3B C44B N3 C44A -9(3) . .
C44 C44B N3 C41B -90(3) . 1_666
N3A C44B N3 C41B 73(3) . 1_666
C43A C44B N3 C41B -169(2) . 1_666
C44A C44B N3 C41B -96(2) . 1_666
C43 C44B N3 C41B -145(2) . 1_666
N3B C44B N3 C41B -104(4) . 1_666
C44 C44B N3 C41A -119.7(18) . 1_666
N3A C44B N3 C41A 44(3) . 1_666
C43A C44B N3 C41A 161.8(15) . 1_666
C44A C44B N3 C41A -125.1(13) . 1_666
C43 C44B N3 C41A -174.2(12) . 1_666
N3B C44B N3 C41A -134(4) . 1_666
C44 C44A N3 N3A 4(4) . .
C43B C44A N3 N3A 89(3) . .
N3B C44A N3 N3A -176(5) . .
C43 C44A N3 N3A 68(3) . .
C44B C44A N3 N3A 11(3) . .
C43A C44A N3 N3A 49(3) . .
C44 C44A N3 N3B -179(3) . .
C43B C44A N3 N3B -94(3) . .
C43 C44A N3 N3B -116(2) . .
C44B C44A N3 N3B -172(3) . .
N3A C44A N3 N3B 176(5) . .
C43A C44A N3 N3B -134(2) . .
C44 C44A N3 C42 -111(2) . .
C43B C44A N3 C42 -25.6(17) . .
N3B C44A N3 C42 69(2) . .
C43 C44A N3 C42 -47.0(13) . .
C44B C44A N3 C42 -103.6(12) . .
N3A C44A N3 C42 -115(3) . .
C43A C44A N3 C42 -65.3(10) . .
C43B C44A N3 C44 85(2) . .
N3B C44A N3 C44 179(3) . .
C43 C44A N3 C44 64(2) . .
C44B C44A N3 C44 7(2) . .
N3A C44A N3 C44 -4(4) . .
C43A C44A N3 C44 45(2) . .
C44 C44A N3 C44B -7(2) . .
C43B C44A N3 C44B 78.0(15) . .
N3B C44A N3 C44B 172(3) . .
C43 C44A N3 C44B 56.6(12) . .
N3A C44A N3 C44B -11(3) . .
C43A C44A N3 C44B 38.4(10) . .
C44 C44A N3 C41 106(2) . 1_666
C43B C44A N3 C41 -169.3(16) . 1_666
N3B C44A N3 C41 -75(2) . 1_666
C43 C44A N3 C41 169.2(16) . 1_666
C44B C44A N3 C41 112.6(18) . 1_666
N3A C44A N3 C41 102(4) . 1_666
C43A C44A N3 C41 151.0(16) . 1_666
C44 C44A N3 C41B 127(2) . 1_666
C43B C44A N3 C41B -147.8(15) . 1_666
N3B C44A N3 C41B -53(2) . 1_666
C43 C44A N3 C41B -169.3(14) . 1_666
C44B C44A N3 C41B 134.1(15) . 1_666
N3A C44A N3 C41B 123(4) . 1_666
C43A C44A N3 C41B 172.5(13) . 1_666
C44 C44A N3 C41A 81(3) . 1_666
C43B C44A N3 C41A 166.1(16) . 1_666
N3B C44A N3 C41A -99(3) . 1_666
C43 C44A N3 C41A 144.7(16) . 1_666
C44B C44A N3 C41A 88.1(18) . 1_666
N3A C44A N3 C41A 77(3) . 1_666
C43A C44A N3 C41A 126.4(16) . 1_666
C42 N3 N3A N3B -96(36) . .
C44 N3 N3A N3B 154(36) . .
C44B N3 N3A N3B 163(35) . .
C41 N3 N3A N3B 26(36) 1_666 .
C44A N3 N3A N3B 152(38) . .
C41B N3 N3A N3B 24(35) 1_666 .
C41A N3 N3A N3B 33(37) 1_666 .
N3B N3 N3A C44B -163(35) . .
C42 N3 N3A C44B 100.3(16) . .
C44 N3 N3A C44B -9.7(19) . .
C41 N3 N3A C44B -137.8(16) 1_666 .
C44A N3 N3A C44B -12(3) . .
C41B N3 N3A C44B -139.3(14) 1_666 .
C41A N3 N3A C44B -130(2) 1_666 .
N3B N3 N3A C41A -33(37) . 1_666
C42 N3 N3A C41A -129.3(13) . 1_666
C44 N3 N3A C41A 120.8(14) . 1_666
C44B N3 N3A C41A 130(2) . 1_666
C41 N3 N3A C41A -7.3(15) 1_666 1_666
C44A N3 N3A C41A 119(2) . 1_666
C41B N3 N3A C41A -9(2) 1_666 1_666
N3B N3 N3A C41 -26(36) . 1_666
C42 N3 N3A C41 -122.0(14) . 1_666
C44 N3 N3A C41 128.1(12) . 1_666
C44B N3 N3A C41 137.8(16) . 1_666
C44A N3 N3A C41 126(2) . 1_666
C41B N3 N3A C41 -1.5(15) 1_666 1_666
C41A N3 N3A C41 7.3(15) 1_666 1_666
N3B N3 N3A C44 -154(36) . .
C42 N3 N3A C44 109.9(16) . .
C44B N3 N3A C44 9.7(19) . .
C41 N3 N3A C44 -128.1(12) 1_666 .
C44A N3 N3A C44 -1.9(18) . .
C41B N3 N3A C44 -129.6(17) 1_666 .
C41A N3 N3A C44 -120.8(14) 1_666 .
N3B N3 N3A C42 96(36) . .
C44 N3 N3A C42 -109.9(16) . .
C44B N3 N3A C42 -100.3(16) . .
C41 N3 N3A C42 122.0(14) 1_666 .
C44A N3 N3A C42 -112(3) . .
C41B N3 N3A C42 120.5(19) 1_666 .
C41A N3 N3A C42 129.3(13) 1_666 .
N3B N3 N3A C41B -24(35) . 1_666
C42 N3 N3A C41B -120.5(19) . 1_666
C44 N3 N3A C41B 129.6(17) . 1_666
C44B N3 N3A C41B 139.3(14) . 1_666
C41 N3 N3A C41B 1.5(15) 1_666 1_666
C44A N3 N3A C41B 128(3) . 1_666
C41A N3 N3A C41B 9(2) 1_666 1_666
N3B N3 N3A C44A -152(38) . .
C42 N3 N3A C44A 112(3) . .
C44 N3 N3A C44A 1.9(18) . .
C44B N3 N3A C44A 12(3) . .
C41 N3 N3A C44A -126(2) 1_666 .
C41B N3 N3A C44A -128(3) 1_666 .
C41A N3 N3A C44A -119(2) 1_666 .
C44 C44B N3A N3 15(3) . .
C43A C44B N3A N3 -70(3) . .
C44A C44B N3A N3 10(3) . .
C43 C44B N3A N3 -40(3) . .
N3B C44B N3A N3 1(2) . .
C44 C44B N3A N3B 14(2) . .
C43A C44B N3A N3B -71(2) . .
N3 C44B N3A N3B -1(2) . .
C44A C44B N3A N3B 8.7(13) . .
C43 C44B N3A N3B -41.0(17) . .
C44 C44B N3A C41A -93(3) . 1_666
C43A C44B N3A C41A -178.6(19) . 1_666
N3 C44B N3A C41A -108(3) . 1_666
C44A C44B N3A C41A -99(2) . 1_666
C43 C44B N3A C41A -148.3(18) . 1_666
N3B C44B N3A C41A -107(2) . 1_666
C44 C44B N3A C41 -67(3) . 1_666
C43A C44B N3A C41 -152(2) . 1_666
N3 C44B N3A C41 -82(3) . 1_666
C44A C44B N3A C41 -72(3) . 1_666
C43 C44B N3A C41 -122(2) . 1_666
N3B C44B N3A C41 -81(3) . 1_666
C43A C44B N3A C44 -85(2) . .
N3 C44B N3A C44 -15(3) . .
C44A C44B N3A C44 -5.3(15) . .
C43 C44B N3A C44 -55.0(16) . .
N3B C44B N3A C44 -14(2) . .
C44 C44B N3A C42 70.4(19) . .
C43A C44B N3A C42 -15(2) . .
N3 C44B N3A C42 55(2) . .
C44A C44B N3A C42 65.1(12) . .
C43 C44B N3A C42 15.4(17) . .
N3B C44B N3A C42 56.4(11) . .
C44 C44B N3A C41B -40(3) . 1_666
C43A C44B N3A C41B -125(2) . 1_666
N3 C44B N3A C41B -55(3) . 1_666
C44A C44B N3A C41B -45(2) . 1_666
C43 C44B N3A C41B -95(2) . 1_666
N3B C44B N3A C41B -53.5(19) . 1_666
C44 C44B N3A C44A 5.3(15) . .
C43A C44B N3A C44A -80.0(19) . .
N3 C44B N3A C44A -10(3) . .
C43 C44B N3A C44A -49.7(11) . .
N3B C44B N3A C44A -8.7(13) . .
C44A C44 N3A N3 4(3) . .
C44B C44 N3A N3 -164(3) . .
C43 C44 N3A N3 -86(3) . .
N3B C44 N3A N3 2(2) . .
C43A C44 N3A N3 -114(3) . .
C43B C44 N3A N3 -62(3) . .
C44A C44 N3A N3B 2(2) . .
C44B C44 N3A N3B -165(2) . .
N3 C44 N3A N3B -2(2) . .
C43 C44 N3A N3B -87.7(15) . .
C43A C44 N3A N3B -116.1(13) . .
C43B C44 N3A N3B -63.9(15) . .
C44A C44 N3A C44B 167(4) . .
N3 C44 N3A C44B 164(3) . .
C43 C44 N3A C44B 77(2) . .
N3B C44 N3A C44B 165(2) . .
C43A C44 N3A C44B 49.1(17) . .
C43B C44 N3A C44B 101(2) . .
C44A C44 N3A C41A -81(3) . 1_666
C44B C44 N3A C41A 112(2) . 1_666
N3 C44 N3A C41A -84(3) . 1_666
C43 C44 N3A C41A -170.5(16) . 1_666
N3B C44 N3A C41A -82.8(18) . 1_666
C43A C44 N3A C41A 161.2(17) . 1_666
C43B C44 N3A C41A -146.7(17) . 1_666
C44A C44 N3A C41 -56(3) . 1_666
C44B C44 N3A C41 137(2) . 1_666
N3 C44 N3A C41 -60(2) . 1_666
C43 C44 N3A C41 -145.8(16) . 1_666
N3B C44 N3A C41 -58.1(15) . 1_666
C43A C44 N3A C41 -174.2(15) . 1_666
C43B C44 N3A C41 -122.0(16) . 1_666
C44A C44 N3A C42 54(3) . .
C44B C44 N3A C42 -113.7(19) . .
N3 C44 N3A C42 50(2) . .
C43 C44 N3A C42 -36.2(15) . .
N3B C44 N3A C42 51.5(9) . .
C43A C44 N3A C42 -64.5(12) . .
C43B C44 N3A C42 -12.4(16) . .
C44A C44 N3A C41B -40(3) . 1_666
C44B C44 N3A C41B 153(2) . 1_666
N3 C44 N3A C41B -44(2) . 1_666
C43 C44 N3A C41B -129.7(14) . 1_666
N3B C44 N3A C41B -42.0(11) . 1_666
C43A C44 N3A C41B -158.1(13) . 1_666
C43B C44 N3A C41B -105.9(15) . 1_666
C44B C44 N3A C44A -167(4) . .
N3 C44 N3A C44A -4(4) . .
C43 C44 N3A C44A -90(3) . .
N3B C44 N3A C44A -2(2) . .
C43A C44 N3A C44A -118(3) . .
C43B C44 N3A C44A -66(2) . .
N3B C42 N3A N3 -4(3) . .
N4 C42 N3A N3 95(3) . .
N3 C42 N3A N3B 4(3) . .
N4 C42 N3A N3B 99.4(10) . .
N3B C42 N3A C44B -95.5(16) . .
N3 C42 N3A C44B -91(3) . .
N4 C42 N3A C44B 3.9(16) . .
N3B C42 N3A C41A 68.4(17) . 1_666
N3 C42 N3A C41A 72(3) . 1_666
N4 C42 N3A C41A 167.8(15) . 1_666
N3B C42 N3A C41 56.4(13) . 1_666
N3 C42 N3A C41 60(2) . 1_666
N4 C42 N3A C41 155.8(10) . 1_666
N3B C42 N3A C44 -62.0(12) . .
N3 C42 N3A C44 -58(2) . .
N4 C42 N3A C44 37.4(12) . .
N3B C42 N3A C41B 44.0(11) . 1_666
N3 C42 N3A C41B 48(2) . 1_666
N4 C42 N3A C41B 143.4(8) . 1_666
N3B C42 N3A C44A -45.2(10) . .
N3 C42 N3A C44A -41(2) . .
N4 C42 N3A C44A 54.2(9) . .
C44 C44A N3A N3 -175(5) . .
C43B C44A N3A N3 -95(3) . .
N3B C44A N3A N3 2(3) . .
C43 C44A N3A N3 -112(3) . .
C44B C44A N3A N3 -166(4) . .
C43A C44A N3A N3 -127(3) . .
C44 C44A N3A N3B -177(3) . .
C43B C44A N3A N3B -97.1(16) . .
C43 C44A N3A N3B -114.5(15) . .
N3 C44A N3A N3B -2(3) . .
C44B C44A N3A N3B -168.4(18) . .
C43A C44A N3A N3B -129.5(14) . .
C44 C44A N3A C44B -9(3) . .
C43B C44A N3A C44B 71.2(16) . .
N3B C44A N3A C44B 168.4(18) . .
C43 C44A N3A C44B 53.9(13) . .
N3 C44A N3A C44B 166(4) . .
C43A C44A N3A C44B 38.9(12) . .
C44 C44A N3A C41A 110(3) . 1_666
C43B C44A N3A C41A -169.4(16) . 1_666
N3B C44A N3A C41A -72.3(17) . 1_666
C43 C44A N3A C41A 173.2(15) . 1_666
N3 C44A N3A C41A -74(3) . 1_666
C44B C44A N3A C41A 119.3(19) . 1_666
C43A C44A N3A C41A 158.2(16) . 1_666
C44 C44A N3A C41 130(3) . 1_666
C43B C44A N3A C41 -149.5(15) . 1_666
N3B C44A N3A C41 -52.4(14) . 1_666
C43 C44A N3A C41 -166.9(13) . 1_666
N3 C44A N3A C41 -55(3) . 1_666
C44B C44A N3A C41 139.2(17) . 1_666
C43A C44A N3A C41 178.1(14) . 1_666
C43B C44A N3A C44 80(3) . .
N3B C44A N3A C44 177(3) . .
C43 C44A N3A C44 63(2) . .
N3 C44A N3A C44 175(5) . .
C44B C44A N3A C44 9(3) . .
C43A C44A N3A C44 48(2) . .
C44 C44A N3A C42 -125(3) . .
C43B C44A N3A C42 -44.4(13) . .
N3B C44A N3A C42 52.7(11) . .
C43 C44A N3A C42 -61.7(10) . .
N3 C44A N3A C42 51(3) . .
C44B C44A N3A C42 -115.6(14) . .
C43A C44A N3A C42 -76.7(8) . .
C44 C44A N3A C41B 142(3) . 1_666
C43B C44A N3A C41B -137.9(14) . 1_666
N3B C44A N3A C41B -40.8(12) . 1_666
C43 C44A N3A C41B -155.2(12) . 1_666
N3 C44A N3A C41B -43(3) . 1_666
C44B C44A N3A C41B 150.9(15) . 1_666
C43A C44A N3A C41B -170.2(11) . 1_666
C42 N3 N3B N3A 98(36) . .
C44 N3 N3B N3A -154(36) . .
C44B N3 N3B N3A -162(38) . .
C41 N3 N3B N3A -25(35) 1_666 .
C44A N3 N3B N3A -153(35) . .
C41B N3 N3B N3A -25(36) 1_666 .
C41A N3 N3B N3A -31(35) 1_666 .
N3A N3 N3B C42 -98(36) . .
C44 N3 N3B C42 108.1(9) . .
C44B N3 N3B C42 100(2) . .
C41 N3 N3B C42 -123.4(9) 1_666 .
C44A N3 N3B C42 108.4(11) . .
C41B N3 N3B C42 -123.0(10) 1_666 .
C41A N3 N3B C42 -129.4(15) 1_666 .
N3A N3 N3B C44A 153(35) . .
C42 N3 N3B C44A -108.4(11) . .
C44 N3 N3B C44A -0.3(15) . .
C44B N3 N3B C44A -9(3) . .
C41 N3 N3B C44A 128.2(12) 1_666 .
C41B N3 N3B C44A 128.6(14) 1_666 .
C41A N3 N3B C44A 122.2(15) 1_666 .
N3A N3 N3B C44 154(36) . .
C42 N3 N3B C44 -108.1(9) . .
C44B N3 N3B C44 -8(2) . .
C41 N3 N3B C44 128.5(13) 1_666 .
C44A N3 N3B C44 0.3(15) . .
C41B N3 N3B C44 128.9(11) 1_666 .
C41A N3 N3B C44 122.5(19) 1_666 .
N3A N3 N3B C41B 25(36) . 1_666
C42 N3 N3B C41B 123.0(10) . 1_666
C44 N3 N3B C41B -128.9(11) . 1_666
C44B N3 N3B C41B -137(2) . 1_666
C41 N3 N3B C41B -0.4(15) 1_666 1_666
C44A N3 N3B C41B -128.6(14) . 1_666
C41A N3 N3B C41B -6.4(18) 1_666 1_666
N3A N3 N3B C41 25(35) . 1_666
C42 N3 N3B C41 123.4(10) . 1_666
C44 N3 N3B C41 -128.5(13) . 1_666
C44B N3 N3B C41 -137(3) . 1_666
C44A N3 N3B C41 -128.2(12) . 1_666
C41B N3 N3B C41 0.4(15) 1_666 1_666
C41A N3 N3B C41 -6.0(14) 1_666 1_666
N3A N3 N3B C44B 162(38) . .
C42 N3 N3B C44B -100(2) . .
C44 N3 N3B C44B 8(2) . .
C41 N3 N3B C44B 137(3) 1_666 .
C44A N3 N3B C44B 9(3) . .
C41B N3 N3B C44B 137(2) 1_666 .
C41A N3 N3B C44B 131(3) 1_666 .
N3A N3 N3B C41A 31(35) . 1_666
C42 N3 N3B C41A 129.4(15) . 1_666
C44 N3 N3B C41A -122.5(19) . 1_666
C44B N3 N3B C41A -131(3) . 1_666
C41 N3 N3B C41A 6.0(14) 1_666 1_666
C44A N3 N3B C41A -122.2(15) . 1_666
C41B N3 N3B C41A 6.4(18) 1_666 1_666
C44B N3A N3B N3 17(35) . .
C41A N3A N3B N3 147(36) 1_666 .
C41 N3A N3B N3 154(36) 1_666 .
C44 N3A N3B N3 26(36) . .
C42 N3A N3B N3 -81(36) . .
C41B N3A N3B N3 155(36) 1_666 .
C44A N3A N3B N3 27(36) . .
N3 N3A N3B C42 81(36) . .
C44B N3A N3B C42 98.1(13) . .
C41A N3A N3B C42 -131.4(13) 1_666 .
C41 N3A N3B C42 -124.7(11) 1_666 .
C44 N3A N3B C42 106.9(10) . .
C41B N3A N3B C42 -123.7(11) 1_666 .
C44A N3A N3B C42 108.0(11) . .
N3 N3A N3B C44A -27(36) . .
C44B N3A N3B C44A -9.9(15) . .
C41A N3A N3B C44A 120.6(14) 1_666 .
C41 N3A N3B C44A 127.4(13) 1_666 .
C44 N3A N3B C44A -1.0(12) . .
C42 N3A N3B C44A -108.0(11) . .
C41B N3A N3B C44A 128.4(13) 1_666 .
N3 N3A N3B C44 -26(36) . .
C44B N3A N3B C44 -8.8(13) . .
C41A N3A N3B C44 121.7(14) 1_666 .
C41 N3A N3B C44 128.4(13) 1_666 .
C42 N3A N3B C44 -106.9(10) . .
C41B N3A N3B C44 129.4(13) 1_666 .
C44A N3A N3B C44 1.0(12) . .
N3 N3A N3B C41B -155(36) . 1_666
C44B N3A N3B C41B -138.2(15) . 1_666
C41A N3A N3B C41B -7.7(12) 1_666 1_666
C41 N3A N3B C41B -1.0(13) 1_666 1_666
C44 N3A N3B C41B -129.4(13) . 1_666
C42 N3A N3B C41B 123.7(11) . 1_666
C44A N3A N3B C41B -128.4(14) . 1_666
N3 N3A N3B C41 -154(36) . 1_666
C44B N3A N3B C41 -137.2(16) . 1_666
C41A N3A N3B C41 -6.7(13) 1_666 1_666
C44 N3A N3B C41 -128.4(13) . 1_666
C42 N3A N3B C41 124.7(11) . 1_666
C41B N3A N3B C41 1.0(13) 1_666 1_666
C44A N3A N3B C41 -127.4(13) . 1_666
N3 N3A N3B C44B -17(35) . .
C41A N3A N3B C44B 130.5(18) 1_666 .
C41 N3A N3B C44B 137.2(16) 1_666 .
C44 N3A N3B C44B 8.8(13) . .
C42 N3A N3B C44B -98.1(13) . .
C41B N3A N3B C44B 138.2(15) 1_666 .
C44A N3A N3B C44B 9.9(15) . .
N3 N3A N3B C41A -147(36) . 1_666
C44B N3A N3B C41A -130.5(18) . 1_666
C41 N3A N3B C41A 6.7(13) 1_666 1_666
C44 N3A N3B C41A -121.7(14) . 1_666
C42 N3A N3B C41A 131.4(13) . 1_666
C41B N3A N3B C41A 7.7(12) 1_666 1_666
C44A N3A N3B C41A -120.6(14) . 1_666
N4 C42 N3B N3 -96(2) . .
N3A C42 N3B N3 3(2) . .
N3 C42 N3B N3A -3(2) . .
N4 C42 N3B N3A -99.4(11) . .
N3 C42 N3B C44A 91(2) . .
N4 C42 N3B C44A -5.4(15) . .
N3A C42 N3B C44A 93.9(15) . .
N3 C42 N3B C44 62(2) . .
N4 C42 N3B C44 -33.9(13) . .
N3A C42 N3B C44 65.5(13) . .
N3 C42 N3B C41B -81(2) . 1_666
N4 C42 N3B C41B -177.0(13) . 1_666
N3A C42 N3B C41B -77.6(16) . 1_666
N3 C42 N3B C41 -57(2) . 1_666
N4 C42 N3B C41 -153.3(10) . 1_666
N3A C42 N3B C41 -53.9(13) . 1_666
N3 C42 N3B C44B 37.9(19) . .
N4 C42 N3B C44B -58.1(10) . .
N3A C42 N3B C44B 41.2(10) . .
N3 C42 N3B C41A -41.2(19) . 1_666
N4 C42 N3B C41A -137.2(9) . 1_666
N3A C42 N3B C41A -37.8(11) . 1_666
C44 C44A N3B N3 1(3) . .
C43B C44A N3B N3 92(3) . .
C43 C44A N3B N3 67(2) . .
C44B C44A N3B N3 6(2) . .
N3A C44A N3B N3 -1(2) . .
C43A C44A N3B N3 45(2) . .
C44 C44A N3B N3A 2(2) . .
C43B C44A N3B N3A 93.3(17) . .
C43 C44A N3B N3A 68.1(15) . .
N3 C44A N3B N3A 1(2) . .
C44B C44A N3B N3A 7.9(12) . .
C43A C44A N3B N3A 46.3(13) . .
C44 C44A N3B C42 -79(2) . .
C43B C44A N3B C42 11.8(19) . .
C43 C44A N3B C42 -13.4(17) . .
N3 C44A N3B C42 -80(2) . .
C44B C44A N3B C42 -73.6(13) . .
N3A C44A N3B C42 -81.5(14) . .
C43A C44A N3B C42 -35.2(14) . .
C43B C44A N3B C44 91(2) . .
C43 C44A N3B C44 66(2) . .
N3 C44A N3B C44 -1(3) . .
C44B C44A N3B C44 5.8(19) . .
N3A C44A N3B C44 -2(2) . .
C43A C44A N3B C44 44.3(18) . .
C44 C44A N3B C41B 91(3) . 1_666
C43B C44A N3B C41B -177.4(17) . 1_666
C43 C44A N3B C41B 157.4(17) . 1_666
N3 C44A N3B C41B 91(3) . 1_666
C44B C44A N3B C41B 97.2(19) . 1_666
N3A C44A N3B C41B 89(2) . 1_666
C43A C44A N3B C41B 135.7(17) . 1_666
C44 C44A N3B C41 64(3) . 1_666
C43B C44A N3B C41 155.0(16) . 1_666
C43 C44A N3B C41 129.8(16) . 1_666
N3 C44A N3B C41 63(2) . 1_666
C44B C44A N3B C41 69.6(16) . 1_666
N3A C44A N3B C41 61.7(16) . 1_666
C43A C44A N3B C41 108.0(16) . 1_666
C44 C44A N3B C44B -5.8(19) . .
C43B C44A N3B C44B 85.4(15) . .
C43 C44A N3B C44B 60.2(12) . .
N3 C44A N3B C44B -6(2) . .
N3A C44A N3B C44B -7.9(12) . .
C43A C44A N3B C44B 38.4(9) . .
C44 C44A N3B C41A 49(2) . 1_666
C43B C44A N3B C41A 140.6(14) . 1_666
C43 C44A N3B C41A 115.4(14) . 1_666
N3 C44A N3B C41A 49(2) . 1_666
C44B C44A N3B C41A 55.2(14) . 1_666
N3A C44A N3B C41A 47.3(12) . 1_666
C43A C44A N3B C41A 93.6(13) . 1_666
C44A C44 N3B N3 -179(3) . .
C44B C44 N3B N3 11(3) . .
C43 C44 N3B N3 103(2) . .
N3A C44 N3B N3 -2(2) . .
C43A C44 N3B N3 70(3) . .
C43B C44 N3B N3 124(2) . .
C44A C44 N3B N3A -178(2) . .
C44B C44 N3B N3A 12.6(18) . .
N3 C44 N3B N3A 2(2) . .
C43 C44 N3B N3A 104.2(15) . .
C43A C44 N3B N3A 71.7(15) . .
C43B C44 N3B N3A 125.6(14) . .
C44A C44 N3B C42 108(2) . .
C44B C44 N3B C42 -61(2) . .
N3 C44 N3B C42 -72(2) . .
C43 C44 N3B C42 30.2(16) . .
N3A C44 N3B C42 -74.0(12) . .
C43A C44 N3B C42 -2.3(17) . .
C43B C44 N3B C42 51.6(13) . .
C44B C44 N3B C44A -170(3) . .
N3 C44 N3B C44A 179(3) . .
C43 C44 N3B C44A -78(2) . .
N3A C44 N3B C44A 178(2) . .
C43A C44 N3B C44A -110(3) . .
C43B C44 N3B C44A -57(2) . .
C44A C44 N3B C41B -110(2) . 1_666
C44B C44 N3B C41B 81(2) . 1_666
N3 C44 N3B C41B 70(2) . 1_666
C43 C44 N3B C41B 172.3(16) . 1_666
N3A C44 N3B C41B 68.1(17) . 1_666
C43A C44 N3B C41B 139.8(16) . 1_666
C43B C44 N3B C41B -166.3(16) . 1_666
C44A C44 N3B C41 -129(2) . 1_666
C44B C44 N3B C41 61(2) . 1_666
N3 C44 N3B C41 50(2) . 1_666
C43 C44 N3B C41 152.5(14) . 1_666
N3A C44 N3B C41 48.3(13) . 1_666
C43A C44 N3B C41 120.1(15) . 1_666
C43B C44 N3B C41 173.9(12) . 1_666
C44A C44 N3B C44B 170(3) . .
N3 C44 N3B C44B -11(3) . .
C43 C44 N3B C44B 92(2) . .
N3A C44 N3B C44B -12.6(18) . .
C43A C44 N3B C44B 59.1(18) . .
C43B C44 N3B C44B 113(2) . .
C44A C44 N3B C41A -137(2) . 1_666
C44B C44 N3B C41A 53(2) . 1_666
N3 C44 N3B C41A 42(2) . 1_666
C43 C44 N3B C41A 144.7(13) . 1_666
N3A C44 N3B C41A 40.6(11) . 1_666
C43A C44 N3B C41A 112.3(14) . 1_666
C43B C44 N3B C41A 166.2(11) . 1_666
C44 C44B N3B N3 -164(4) . .
N3A C44B N3B N3 -2(3) . .
C43A C44B N3B N3 119(3) . .
C44A C44B N3B N3 -170(4) . .
C43 C44B N3B N3 139(3) . .
C44 C44B N3B N3A -162(3) . .
C43A C44B N3B N3A 120(2) . .
N3 C44B N3B N3A 2(3) . .
C44A C44B N3B N3A -168.2(18) . .
C43 C44B N3B N3A 140.1(17) . .
C44 C44B N3B C42 121(2) . .
N3A C44B N3B C42 -77.2(14) . .
C43A C44B N3B C42 43.0(15) . .
N3 C44B N3B C42 -76(3) . .
C44A C44B N3B C42 114.7(12) . .
C43 C44B N3B C42 62.9(10) . .
C44 C44B N3B C44A 5.9(19) . .
N3A C44B N3B C44A 168.2(18) . .
C43A C44B N3B C44A -71.6(15) . .
N3 C44B N3B C44A 170(4) . .
C43 C44B N3B C44A -51.8(11) . .
N3A C44B N3B C44 162(3) . .
C43A C44B N3B C44 -78(2) . .
N3 C44B N3B C44 164(4) . .
C44A C44B N3B C44 -5.9(19) . .
C43 C44B N3B C44 -57.7(18) . .
C44 C44B N3B C41B -115(2) . 1_666
N3A C44B N3B C41B 47.4(17) . 1_666
C43A C44B N3B C41B 167.6(15) . 1_666
N3 C44B N3B C41B 49(3) . 1_666
C44A C44B N3B C41B -120.8(15) . 1_666
C43 C44B N3B C41B -172.6(13) . 1_666
C44 C44B N3B C41 -125(2) . 1_666
N3A C44B N3B C41 37.5(15) . 1_666
C43A C44B N3B C41 157.7(15) . 1_666
N3 C44B N3B C41 39(3) . 1_666
C44A C44B N3B C41 -130.7(13) . 1_666
C43 C44B N3B C41 177.6(11) . 1_666
C44 C44B N3B C41A -127(2) . 1_666
N3A C44B N3B C41A 35.7(14) . 1_666
C43A C44B N3B C41A 155.9(15) . 1_666
N3 C44B N3B C41A 37(3) . 1_666
C44A C44B N3B C41A -132.5(12) . 1_666
C43 C44B N3B C41A 175.8(11) . 1_666
N3B C42 N4 C43 23.8(12) . .
N3 C42 N4 C43 -3.2(13) . .
N3A C42 N4 C43 -25.1(12) . .
N3B C42 N4 C43B -2.9(12) . .
N3 C42 N4 C43B -30.0(13) . .
N3A C42 N4 C43B -51.8(12) . .
N3B C42 N4 C43A 54.6(11) . .
N3 C42 N4 C43A 27.6(12) . .
N3A C42 N4 C43A 5.7(11) . .
N3B C42 N4 Ni1 -159.0(8) . .
N3 C42 N4 Ni1 174.0(8) . .
N3A C42 N4 Ni1 152.1(8) . .
C43B C43 N4 C42 -95(2) . .
C43A C43 N4 C42 83.1(18) . .
C44 C43 N4 C42 -1.4(16) . .
C44A C43 N4 C42 -30.6(14) . .
C44B C43 N4 C42 31.8(12) . .
C43A C43 N4 C43B 178(4) . .
C44 C43 N4 C43B 94(3) . .
C44A C43 N4 C43B 64(2) . .
C44B C43 N4 C43B 127(3) . .
C43B C43 N4 C43A -178(4) . .
C44 C43 N4 C43A -84(2) . .
C44A C43 N4 C43A -114(2) . .
C44B C43 N4 C43A -51.3(17) . .
C43B C43 N4 Ni1 88(2) . .
C43A C43 N4 Ni1 -94.0(19) . .
C44 C43 N4 Ni1 -178.5(10) . .
C44A C43 N4 Ni1 152.3(9) . .
C44B C43 N4 Ni1 -145.3(8) . .
C43 C43B N4 C42 93(2) . .
C44A C43B N4 C42 10.2(15) . .
C43A C43B N4 C42 91.3(10) . .
C44 C43B N4 C42 35.8(12) . .
C44A C43B N4 C43 -82(3) . .
C43A C43B N4 C43 -1(2) . .
C44 C43B N4 C43 -57(2) . .
C43 C43B N4 C43A 1(2) . .
C44A C43B N4 C43A -81.1(15) . .
C44 C43B N4 C43A -55.5(11) . .
C43 C43B N4 Ni1 -110(2) . .
C44A C43B N4 Ni1 167.4(10) . .
C43A C43B N4 Ni1 -111.5(9) . .
C44 C43B N4 Ni1 -167.0(7) . .
C43 C43A N4 C42 -103.9(18) . .
C44B C43A N4 C42 -13.9(15) . .
C43B C43A N4 C42 -102.8(10) . .
C44 C43A N4 C42 -45.8(11) . .
C44A C43A N4 C42 -59.7(8) . .
C44B C43A N4 C43 90(2) . .
C43B C43A N4 C43 1.0(19) . .
C44 C43A N4 C43 58.1(18) . .
C44A C43A N4 C43 44.2(17) . .
C43 C43A N4 C43B -1.0(19) . .
C44B C43A N4 C43B 88.9(16) . .
C44 C43A N4 C43B 57.1(12) . .
C44A C43A N4 C43B 43.2(10) . .
C43 C43A N4 Ni1 108.5(18) . .
C44B C43A N4 Ni1 -161.5(11) . .
C43B C43A N4 Ni1 109.5(10) . .
C44 C43A N4 Ni1 166.6(7) . .
C44A C43A N4 Ni1 152.7(6) . .
N6 C47 N5 C45 0.9(7) . .
N6 C47 N5 Ni1 177.4(4) . .
C46 C45 N5 C47 -0.6(8) . .
C46 C45 N5 Ni1 -177.1(5) . .
N5 C47 N6 C46 -0.9(8) . .
N5 C47 N6 C48' -172.4(9) . .
N5 C47 N6 C48 170.9(8) . .
C45 C46 N6 C47 0.5(8) . .
C45 C46 N6 C48' 173.0(9) . .
C45 C46 N6 C48 -168.8(11) . .
C48 C48' N6 C47 -47(4) . .
C49 C48' N6 C47 -173.4(17) . .
C49' C48' N6 C47 -111.0(11) . .
C48 C48' N6 C46 142(3) . .
C49 C48' N6 C46 16(3) . .
C49' C48' N6 C46 78.6(12) . .
C49 C48' N6 C48 -126(4) . .
C49' C48' N6 C48 -64(3) . .
C48' C48 N6 C47 142(3) . .
C49 C48 N6 C47 169.5(10) . .
C49' C48 N6 C47 -128.0(10) . .
C48' C48 N6 C46 -49(4) . .
C49 C48 N6 C46 -22.0(18) . .
C49' C48 N6 C46 40.5(18) . .
C49 C48 N6 C48' 27(3) . .
C49' C48 N6 C48' 90(3) . .
O2 C1 O1 Ni2 5.5(10) . .
C2 C1 O1 Ni2 -176.7(4) . .
O1 C1 O2 Ni1 -6.7(8) . .
C2 C1 O2 Ni1 175.6(3) . .
O4 C17 O3 Ni1 -5.5(7) . 1_445
C11 C17 O3 Ni1 176.2(3) . 1_445
O6 C18 O5 Ni2 -31.9(7) . .
C19 C18 O5 Ni2 148.4(3) . .
O5 C18 O6 Ni1 40.2(7) . .
C19 C18 O6 Ni1 -140.1(3) . .
O8 C34 O7 Ni2 -49.1(6) . 1_565
C28 C34 O7 Ni2 128.2(3) . 1_565
O8 C34 O7 Ni2 76.9(6) . 2_666
C28 C34 O7 Ni2 -105.8(4) . 2_666
C42 N4 Ni1 O2 174.6(5) . .
C43 N4 Ni1 O2 -8.8(10) . .
C43B N4 Ni1 O2 22.2(9) . .
C43A N4 Ni1 O2 -46.4(9) . .
C42 N4 Ni1 O6 -86.0(5) . .
C43 N4 Ni1 O6 90.5(10) . .
C43B N4 Ni1 O6 121.6(9) . .
C43A N4 Ni1 O6 53.0(9) . .
C42 N4 Ni1 N5 88.1(5) . .
C43 N4 Ni1 N5 -95.4(10) . .
C43B N4 Ni1 N5 -64.3(9) . .
C43A N4 Ni1 N5 -132.9(9) . .
C42 N4 Ni1 O3 0.2(5) . 1_665
C43 N4 Ni1 O3 176.8(10) . 1_665
C43B N4 Ni1 O3 -152.2(9) . 1_665
C43A N4 Ni1 O3 139.2(9) . 1_665
C42 N4 Ni1 O9 -70(2) . .
C43 N4 Ni1 O9 106.8(19) . .
C43B N4 Ni1 O9 137.9(18) . .
C43A N4 Ni1 O9 69(2) . .
C1 O2 Ni1 N4 156.6(5) . .
C1 O2 Ni1 O6 69.4(4) . .
C1 O2 Ni1 N5 -106.3(4) . .
C1 O2 Ni1 O3 -160.4(9) . 1_665
C1 O2 Ni1 O9 -19.3(4) . .
C18 O6 Ni1 N4 -177.2(4) . .
C18 O6 Ni1 O2 -90.5(4) . .
C18 O6 Ni1 N5 54.4(13) . .
C18 O6 Ni1 O3 95.8(4) . 1_665
C18 O6 Ni1 O9 4.1(4) . .
C47 N5 Ni1 N4 86.3(5) . .
C45 N5 Ni1 N4 -98.0(5) . .
C47 N5 Ni1 O2 -0.4(5) . .
C45 N5 Ni1 O2 175.3(5) . .
C47 N5 Ni1 O6 -145.8(10) . .
C45 N5 Ni1 O6 29.9(14) . .
C47 N5 Ni1 O3 172.9(5) . 1_665
C45 N5 Ni1 O3 -11.4(5) . 1_665
C47 N5 Ni1 O9 -95.5(5) . .
C45 N5 Ni1 O9 80.3(5) . .
Ni2 O9 Ni1 N4 -68.4(18) . .
Ni2 O9 Ni1 O2 46.96(16) . .
Ni2 O9 Ni1 O6 -52.13(15) . .
Ni2 O9 Ni1 N5 133.62(17) . .
Ni2 O9 Ni1 O3 -138.20(15) . 1_665
C18 O5 Ni2 O1 70.3(4) . .
C18 O5 Ni2 N1 156.6(4) . .
C18 O5 Ni2 O9 -17.2(4) . .
C18 O5 Ni2 O7 -101.0(8) . 1_545
C18 O5 Ni2 O7 -110.9(4) . 2_666
C1 O1 Ni2 O5 -65.1(6) . .
C1 O1 Ni2 N1 -153.1(6) . .
C1 O1 Ni2 O9 22.4(6) . .
C1 O1 Ni2 O7 113.5(6) . 1_545
C1 O1 Ni2 O7 120.0(6) . 2_666
C37 N1 Ni2 O5 -171.9(4) . .
C35 N1 Ni2 O5 9.7(5) . .
C37 N1 Ni2 O1 -70.6(4) . .
C35 N1 Ni2 O1 111.0(5) . .
C37 N1 Ni2 O9 -110.5(11) . .
C35 N1 Ni2 O9 71.1(13) . .
C37 N1 Ni2 O7 17.3(4) . 1_545
C35 N1 Ni2 O7 -161.2(5) . 1_545
C37 N1 Ni2 O7 95.8(4) . 2_666
C35 N1 Ni2 O7 -82.6(5) . 2_666
Ni1 O9 Ni2 O5 56.50(15) . .
Ni1 O9 Ni2 O1 -44.79(16) . .
Ni1 O9 Ni2 N1 -5.0(12) . .
Ni1 O9 Ni2 O7 -132.84(14) . 1_545
Ni1 O9 Ni2 O7 148.72(14) . 2_666
